data_1515869
loop_
_publ_author_name
'Woodmansee, David H.'
'M\"uller, Marc-Andr\'e'
'Neuburger, Marcus'
'Pfaltz, Andreas'

_publ_section_title
;
 Chiral pyridyl phosphinites with large aryl substituents as efficient
 ligands for the asymmetric iridium-catalyzed hydrogenation of difficult
 substrates
;
_journal_issue 1
_journal_name_full 'Chemical Science'
_journal_page_first 72
_journal_paper_doi 10.1039/c0sc00223b
_journal_volume 1
_journal_year 2010
_chemical_absolute_configuration ad
_chemical_formula_moiety 'C40 H62 Ir N O2 P, C32 H12 B F24'
_chemical_formula_sum 'C72 H74 B F24 Ir N O2 P'
_chemical_formula_weight 1675.34
_space_group_IT_number 5
_symmetry_cell_setting monoclinic
_symmetry_space_group_name_Hall 'C 2y'
_symmetry_space_group_name_H-M 'C 1 2 1'
_atom_sites_solution_hydrogens geom
_atom_sites_solution_primary direct
_cell_angle_alpha 90
_cell_angle_beta 95.409(4)
_cell_angle_gamma 90
_cell_formula_units_Z 8
_cell_length_a 44.280(2)
_cell_length_b 12.7293(6)
_cell_length_c 25.6592(11)
_cell_measurement_reflns_used 9032
_cell_measurement_temperature 123
_cell_measurement_theta_max 26
_cell_measurement_theta_min 4
_cell_volume 14398.5(11)
_computing_cell_refinement 'Apex2 (Bruker AXS, 2006)'
_computing_data_collection 'Apex2 (Bruker AXS, 2006)'
_computing_data_reduction 'Apex2 (Bruker AXS, 2006)'
_computing_molecular_graphics 'CAMERON (Watkin et al., 1996)'
_computing_publication_material 'CRYSTALS (Betteridge et al., 2003)'
_computing_structure_refinement 'CRYSTALS (Betteridge et al., 2003)'
_computing_structure_solution 'SIR92 (Altomare et al., 1994)'
_diffrn_ambient_temperature 123
_diffrn_measured_fraction_theta_full 0.999
_diffrn_measured_fraction_theta_max 0.999
_diffrn_measurement_device 'Bruker Kappa Apex2'
_diffrn_measurement_device_type Area
_diffrn_measurement_method '\f & \w scans'
_diffrn_radiation_monochromator graphite
_diffrn_radiation_type 'Mo K\a'
_diffrn_radiation_wavelength 0.71073
_diffrn_reflns_av_R_equivalents 0.065
_diffrn_reflns_limit_h_max 63
_diffrn_reflns_limit_h_min -63
_diffrn_reflns_limit_k_max 18
_diffrn_reflns_limit_k_min -18
_diffrn_reflns_limit_l_max 36
_diffrn_reflns_limit_l_min -36
_diffrn_reflns_number 135833
_diffrn_reflns_theta_full 30.522
_diffrn_reflns_theta_max 30.522
_diffrn_reflns_theta_min 1.665
_diffrn_standards_number 0
_exptl_absorpt_coefficient_mu 1.984
_exptl_absorpt_correction_T_max 0.84
_exptl_absorpt_correction_T_min 0.69
_exptl_absorpt_correction_type multi-scan
_exptl_absorpt_process_details 'DENZO/SCALEPACK (Otwinowski & Minor, 1997)'
_exptl_crystal_colour orange
_exptl_crystal_density_diffrn 1.546
_exptl_crystal_density_method 'not measured'
_exptl_crystal_description block
_exptl_crystal_F_000 6736
_exptl_crystal_size_max 0.23
_exptl_crystal_size_mid 0.19
_exptl_crystal_size_min 0.09
_refine_diff_density_max 4.55
_refine_diff_density_min -2.52
_refine_ls_abs_structure_details 'Flack (1983), 19300 Friedel-pairs'
_refine_ls_abs_structure_Flack 0.006(3)
_refine_ls_extinction_method None
_refine_ls_goodness_of_fit_ref 0.9750
_refine_ls_hydrogen_treatment constr
_refine_ls_matrix_type full
_refine_ls_number_parameters 1866
_refine_ls_number_reflns 28295
_refine_ls_number_restraints 55
_refine_ls_R_factor_all 0.0707
_refine_ls_R_factor_gt 0.0442
_refine_ls_shift/su_max 0.007537
_refine_ls_structure_factor_coef F
_refine_ls_weighting_details
;
Method= Modified Sheldrick
w=1/[\s^2^(F^2^) + ( 0.02P)^2^ + 0.01P]
,where P=(max(Fo^2^,0) + 2Fc^2^)/3
;
_refine_ls_weighting_scheme calc
_refine_ls_wR_factor_all 0.0667
_refine_ls_wR_factor_gt 0.0428
_refine_ls_wR_factor_ref 0.0409
_reflns_limit_h_max 62
_reflns_limit_h_min -63
_reflns_limit_k_max 18
_reflns_limit_k_min -18
_reflns_limit_l_max 36
_reflns_limit_l_min 0
_reflns_number_gt 31667
_reflns_number_total 42181
_reflns_threshold_expression I>2.0\s(I)
_oxford_diffrn_Wilson_B_factor 1.57
_oxford_diffrn_Wilson_scale 984.95
_oxford_refine_ls_r_factor_ref 0.0389
_oxford_refine_ls_scale 0.034108(18)
_oxford_reflns_number_all 42081
_oxford_reflns_threshold_expression_ref I>3.0\s(I)
_cod_data_source_file c0sc00223b.txt
_cod_data_source_block 7f
_cod_depositor_comments
;
The following automatic conversions were performed:

'_symmetry_cell_setting' value 'Monoclinic' changed to 'monoclinic'
according to
/usr/data/users/saulius/automatic-downloads/retrospective/RSC/lib/dictionaries/cif_core.dic
dictionary named 'cif_core.dic' version 2.4.2 from 2011-04-26.

Automatic conversion script
Id: cif_fix_values 2281 2013-09-26 08:29:07Z andrius 
;
_cod_original_cell_volume 14398.4(11)
_cod_original_sg_symbol_H-M 'C 2'
_cod_original_formula_sum 'C72 H74 B1 F24 Ir1 N1 O2 P1'
_cod_database_code 1515869

loop_
_symmetry_equiv_pos_as_xyz
x,y,z
x+1/2,y+1/2,z
-x,y,-z
-x+1/2,y+1/2,-z

loop_
_atom_site_label
_atom_site_type_symbol
_atom_site_fract_x
_atom_site_fract_y
_atom_site_fract_z
_atom_site_U_iso_or_equiv
_atom_site_occupancy
_atom_site_adp_type
_atom_site_refinement_flags_posn
_atom_site_refinement_flags_adp
_atom_site_refinement_flags_occupancy
Ir1 Ir 0.624939(4) 0.07214(4) 0.528760(6) 0.0178 1.0000 Uani . . .
N1 N 0.62075(9) 0.2236(3) 0.55953(14) 0.0200 1.0000 Uani . . .
O1 O 0.55921(6) 0.1793(3) 0.50305(11) 0.0214 1.0000 Uani . . .
O2 O 0.76118(7) 0.1869(3) 0.52201(13) 0.0334 1.0000 Uani . . .
P1 P 0.58207(3) 0.10869(10) 0.47042(5) 0.0198 1.0000 Uani . . .
C1 C 0.64389(10) 0.2939(4) 0.57062(17) 0.0200 1.0000 Uani . . .
C2 C 0.63855(11) 0.3885(4) 0.59590(19) 0.0251 1.0000 Uani . . .
C3 C 0.61026(11) 0.4169(4) 0.61052(18) 0.0247 1.0000 Uani . . .
C4 C 0.58700(10) 0.3456(4) 0.59807(17) 0.0219 1.0000 Uani . . .
C5 C 0.59307(10) 0.2538(4) 0.57278(17) 0.0195 1.0000 Uani . . .
C6 C 0.55394(11) 0.3532(4) 0.60685(18) 0.0249 1.0000 Uani . . .
C7 C 0.53925(11) 0.2565(4) 0.5791(2) 0.0280 1.0000 Uani . . .
C8 C 0.56482(10) 0.1889(5) 0.55946(16) 0.0213 1.0000 Uani . . .
C9 C 0.60494(13) 0.5194(5) 0.6369(2) 0.0395 1.0000 Uani . . .
C10 C 0.67474(10) 0.2703(4) 0.55632(18) 0.0207 1.0000 Uani . . .
C11 C 0.68041(10) 0.2519(4) 0.50487(19) 0.0227 1.0000 Uani . . .
C12 C 0.71000(11) 0.2345(4) 0.49054(19) 0.0239 1.0000 Uani . . .
C13 C 0.73272(10) 0.2222(4) 0.53145(19) 0.0237 1.0000 Uani . . .
C14 C 0.72850(11) 0.2481(4) 0.5846(2) 0.0241 1.0000 Uani . . .
C15 C 0.69914(10) 0.2747(4) 0.59474(19) 0.0244 1.0000 Uani . . .
C16 C 0.71475(11) 0.2389(4) 0.4314(2) 0.0287 1.0000 Uani . . .
C17 C 0.69474(13) 0.3272(5) 0.4062(2) 0.0357 1.0000 Uani . . .
C18 C 0.70574(14) 0.1363(5) 0.4038(2) 0.0395 1.0000 Uani . . .
C19 C 0.74738(12) 0.2697(6) 0.4217(2) 0.0440 1.0000 Uani . . .
C20 C 0.76247(12) 0.0775(6) 0.5087(2) 0.0449 1.0000 Uani . . .
C21 C 0.75486(11) 0.2504(5) 0.6280(2) 0.0319 1.0000 Uani . . .
C22 C 0.76630(16) 0.1381(6) 0.6408(3) 0.0552 1.0000 Uani . . .
C23 C 0.78104(13) 0.3166(6) 0.6113(3) 0.0501 1.0000 Uani . . .
C24 C 0.74498(13) 0.2974(6) 0.6783(2) 0.0414 1.0000 Uani . . .
C25 C 0.58792(11) 0.2004(5) 0.41523(18) 0.0297 1.0000 Uani . . .
C26 C 0.59931(12) 0.3032(4) 0.4396(2) 0.0314 1.0000 Uani . . .
C27 C 0.55959(13) 0.2245(6) 0.3780(2) 0.0480 1.0000 Uani . . .
C28 C 0.61261(14) 0.1527(5) 0.3844(2) 0.0449 1.0000 Uani . . .
C29 C 0.55529(10) -0.0001(4) 0.44869(18) 0.0237 1.0000 Uani . . .
C30 C 0.52353(11) 0.0384(4) 0.4270(2) 0.0295 1.0000 Uani . . .
C31 C 0.56847(13) -0.0692(5) 0.4072(2) 0.0349 1.0000 Uani . . .
C32 C 0.54991(12) -0.0624(4) 0.4985(2) 0.0299 1.0000 Uani . . .
C33 C 0.66163(11) 0.0412(4) 0.59160(18) 0.0257 1.0000 Uani . . .
C34 C 0.63331(12) 0.0126(4) 0.60734(18) 0.0279 1.0000 Uani . . .
C35 C 0.62124(12) -0.0973(5) 0.6104(2) 0.0357 1.0000 Uani . . .
C36 C 0.62694(13) -0.1630(5) 0.5622(2) 0.0364 1.0000 Uani . . .
C37 C 0.62477(11) -0.0971(4) 0.5134(2) 0.0277 1.0000 Uani . . .
C38 C 0.64921(12) -0.0482(4) 0.4922(2) 0.0296 1.0000 Uani . . .
C39 C 0.68188(12) -0.0528(5) 0.5158(2) 0.0335 1.0000 Uani . . .
C40 C 0.68494(11) -0.0355(5) 0.5750(2) 0.0331 1.0000 Uani . . .
Ir2 Ir 0.625582(4) 0.18334(4) 0.989536(7) 0.0235 1.0000 Uani . . .
N2 N 0.61498(9) 0.1154(4) 1.06025(15) 0.0278 1.0000 Uani . . .
O3 O 0.55993(9) 0.2423(4) 1.02450(16) 0.0455 1.0000 Uani . . .
O4 O 0.75838(8) 0.1972(4) 1.13373(17) 0.0534 1.0000 Uani . . .
P2 P 0.58497(3) 0.30063(14) 0.99298(5) 0.0348 1.0000 Uani . . .
C41 C 0.63574(10) 0.0811(5) 1.09991(17) 0.0247 1.0000 Uani . . .
C42 C 0.62660(11) 0.0162(4) 1.13868(19) 0.0277 1.0000 Uani . . .
C43 C 0.59698(11) -0.0179(4) 1.14037(18) 0.0262 1.0000 Uani . . .
C44 C 0.57599(11) 0.0233(5) 1.10181(19) 0.0284 1.0000 Uani . . .
C45 C 0.58580(11) 0.0895(5) 1.06471(18) 0.0305 1.0000 Uani . . .
C46 C 0.54231(12) 0.0068(6) 1.0939(2) 0.0411 1.0000 Uani . . .
C47 C 0.53213(14) 0.1019(8) 1.0586(3) 0.0729 1.0000 Uani . . .
C48 C 0.55941(13) 0.1311(6) 1.0298(2) 0.0440 1.0000 Uani . . .
C49 C 0.58720(13) -0.0915(5) 1.1815(2) 0.0392 1.0000 Uani . . .
C50 C 0.66823(11) 0.1130(4) 1.10181(18) 0.0245 1.0000 Uani . . .
C51 C 0.67768(12) 0.2145(4) 1.09346(18) 0.0283 1.0000 Uani . . .
C52 C 0.70786(12) 0.2454(5) 1.1029(2) 0.0315 1.0000 Uani . . .
C53 C 0.72887(11) 0.1663(5) 1.1190(2) 0.0365 1.0000 Uani . . .
C54 C 0.72115(11) 0.0588(5) 1.1186(2) 0.0366 1.0000 Uani . . .
C55 C 0.69023(11) 0.0352(4) 1.11313(19) 0.0281 1.0000 Uani . . .
C56 C 0.71733(13) 0.3607(5) 1.0961(2) 0.0359 1.0000 Uani . . .
C57 C 0.69154(15) 0.4255(5) 1.0713(3) 0.0437 1.0000 Uani . . .
C58 C 0.74354(15) 0.3661(5) 1.0602(3) 0.0484 1.0000 Uani . . .
C59 C 0.72847(18) 0.4099(6) 1.1492(2) 0.0563 1.0000 Uani . . .
C60 C 0.76651(18) 0.1904(8) 1.1895(3) 0.0847 1.0000 Uani . . .
C61 C 0.74367(12) -0.0342(6) 1.1201(3) 0.0484 1.0000 Uani . . .
C62 C 0.77536(15) -0.0039(7) 1.1044(4) 0.0794 1.0000 Uani . . .
C63 C 0.74607(16) -0.0869(6) 1.1752(3) 0.0595 1.0000 Uani . . .
C64 C 0.73137(15) -0.1169(6) 1.0802(3) 0.0550 1.0000 Uani . . .
C65 C 0.56049(14) 0.3348(6) 0.9307(2) 0.0458 1.0000 Uani . . .
C66 C 0.55676(16) 0.2339(6) 0.8974(2) 0.0512 1.0000 Uani . . .
C67 C 0.52807(15) 0.3677(7) 0.9417(3) 0.0588 1.0000 Uani . . .
C68 C 0.57405(18) 0.4225(6) 0.8995(3) 0.0643 1.0000 Uani . . .
C69 C 0.59160(16) 0.4223(6) 1.0348(3) 0.0580 1.0000 Uani . . .
C70 C 0.5639(2) 0.4934(9) 1.0376(4) 0.1045 1.0000 Uani . . .
C71 C 0.61799(18) 0.4847(6) 1.0152(3) 0.0636 1.0000 Uani . . .
C72 C 0.60119(17) 0.3794(8) 1.0898(3) 0.0707 1.0000 Uani . . .
C73 C 0.65838(11) 0.0536(4) 0.9818(2) 0.0293 1.0000 Uani . . .
C74 C 0.63002(13) 0.0276(5) 0.9570(2) 0.0329 1.0000 Uani . . .
C75 C 0.62230(14) 0.0311(5) 0.8981(2) 0.0386 1.0000 Uani . . .
C76 C 0.63335(14) 0.1306(5) 0.8736(2) 0.0366 1.0000 Uani . . .
C77 C 0.63205(12) 0.2237(4) 0.90922(18) 0.0296 1.0000 Uani . . .
C78 C 0.65651(12) 0.2602(5) 0.9429(2) 0.0310 1.0000 Uani . . .
C79 C 0.68718(12) 0.2060(5) 0.9499(2) 0.0402 1.0000 Uani . . .
C80 C 0.68548(12) 0.0880(5) 0.9549(2) 0.0407 1.0000 Uani . . .
B1 B 0.61261(12) 0.7424(5) 0.7811(2) 0.0212 1.0000 Uani . . .
C81 C 0.61077(11) 0.7392(4) 0.84509(18) 0.0237 1.0000 Uani . . .
C82 C 0.58477(11) 0.7714(4) 0.86734(19) 0.0262 1.0000 Uani . . .
C83 C 0.58445(12) 0.7818(4) 0.92135(19) 0.0304 1.0000 Uani . . .
C84 C 0.60994(14) 0.7612(5) 0.9544(2) 0.0386 1.0000 Uani . . .
C85 C 0.63572(13) 0.7288(5) 0.93321(19) 0.0330 1.0000 Uani . . .
C86 C 0.63635(12) 0.7180(4) 0.87920(19) 0.0265 1.0000 Uani . . .
C87 C 0.55663(15) 0.8181(5) 0.9442(2) 0.0419 1.0000 Uani . . .
C88 C 0.66437(16) 0.7096(7) 0.9677(2) 0.0544 1.0000 Uani . . .
C89 C 0.63845(10) 0.6601(4) 0.76298(17) 0.0215 1.0000 Uani . . .
C90 C 0.63977(10) 0.5577(4) 0.78220(18) 0.0254 1.0000 Uani . . .
C91 C 0.65862(11) 0.4817(4) 0.7648(2) 0.0254 1.0000 Uani . . .
C92 C 0.67789(11) 0.5050(4) 0.7264(2) 0.0258 1.0000 Uani . . .
C93 C 0.67703(11) 0.6064(4) 0.70662(19) 0.0248 1.0000 Uani . . .
C94 C 0.65725(10) 0.6808(4) 0.72349(16) 0.0218 1.0000 Uani . . .
C95 C 0.65777(13) 0.3727(5) 0.7856(3) 0.0378 1.0000 Uani . . .
C96 C 0.69778(10) 0.6352(4) 0.66601(18) 0.0326 1.0000 Uani D U .
C97 C 0.62081(11) 0.8639(4) 0.76784(18) 0.0214 1.0000 Uani . . .
C98 C 0.65062(12) 0.9008(4) 0.77042(19) 0.0252 1.0000 Uani . . .
C99 C 0.65814(11) 1.0021(4) 0.75629(19) 0.0251 1.0000 Uani . . .
C100 C 0.63569(10) 1.0729(5) 0.74011(16) 0.0253 1.0000 Uani . . .
C101 C 0.60579(11) 1.0428(4) 0.74026(17) 0.0240 1.0000 Uani . . .
C102 C 0.59851(11) 0.9407(4) 0.75425(17) 0.0240 1.0000 Uani . . .
C103 C 0.69079(13) 1.0315(5) 0.7575(2) 0.0356 1.0000 Uani . . .
C104 C 0.58082(13) 1.1166(4) 0.7246(2) 0.0328 1.0000 Uani . . .
C105 C 0.58128(10) 0.7022(4) 0.74793(16) 0.0201 1.0000 Uani . . .
C106 C 0.57125(11) 0.7426(4) 0.69822(18) 0.0241 1.0000 Uani . . .
C107 C 0.54679(10) 0.7037(4) 0.66778(17) 0.0228 1.0000 Uani . . .
C108 C 0.53130(11) 0.6165(4) 0.68413(19) 0.0258 1.0000 Uani . . .
C109 C 0.54104(9) 0.5712(5) 0.73188(17) 0.0243 1.0000 Uani . . .
C110 C 0.56485(10) 0.6159(4) 0.76383(18) 0.0222 1.0000 Uani . . .
C111 C 0.53775(13) 0.7513(5) 0.6155(2) 0.0343 1.0000 Uani . . .
C112 C 0.52658(12) 0.4724(5) 0.7487(2) 0.0331 1.0000 Uani . . .
F1 F 0.53517(9) 0.8585(3) 0.91040(14) 0.0543 1.0000 Uani . . .
F2 F 0.54317(9) 0.7453(4) 0.97082(16) 0.0648 1.0000 Uani . . .
F3 F 0.56301(9) 0.8962(4) 0.98000(18) 0.0859 1.0000 Uani . . .
F4 F 0.66177(10) 0.7215(5) 1.01756(14) 0.0887 1.0000 Uani . . .
F5 F 0.67406(11) 0.6101(5) 0.96294(18) 0.0923 1.0000 Uani . . .
F6 F 0.68723(11) 0.7670(6) 0.95455(19) 0.1257 1.0000 Uani . . .
F7 F 0.63034(9) 0.3322(3) 0.78177(19) 0.0631 1.0000 Uani . . .
F8 F 0.66613(12) 0.3698(3) 0.83779(17) 0.0797 1.0000 Uani . . .
F9 F 0.67612(11) 0.3066(3) 0.7657(2) 0.0874 1.0000 Uani . . .
F10 F 0.7226(2) 0.5824(10) 0.6673(5) 0.0767 0.505(12) Uani D U P
F11 F 0.6848(2) 0.6322(13) 0.6192(3) 0.0766 0.505(12) Uani D U P
F12 F 0.7067(3) 0.7353(6) 0.6719(4) 0.0684 0.505(12) Uani D U P
F110 F 0.7032(3) 0.5540(6) 0.6352(4) 0.0671 0.495(12) Uani D U P
F111 F 0.6876(2) 0.7070(10) 0.6339(5) 0.0713 0.495(12) Uani D U P
F112 F 0.72457(19) 0.6634(13) 0.6857(3) 0.0804 0.495(12) Uani D U P
F13 F 0.70124(8) 1.0739(5) 0.80310(16) 0.0825 1.0000 Uani . . .
F14 F 0.70889(8) 0.9547(3) 0.7489(2) 0.0723 1.0000 Uani . . .
F15 F 0.69552(9) 1.1064(3) 0.72184(18) 0.0650 1.0000 Uani . . .
F16 F 0.59027(9) 1.2045(3) 0.70371(19) 0.0698 1.0000 Uani . . .
F17 F 0.56087(8) 1.0764(4) 0.68739(16) 0.0696 1.0000 Uani . . .
F18 F 0.56468(12) 1.1432(4) 0.76288(17) 0.0883 1.0000 Uani . . .
F19 F 0.55359(10) 0.7094(3) 0.57806(12) 0.0656 1.0000 Uani . . .
F20 F 0.54356(7) 0.8544(3) 0.61423(12) 0.0368 1.0000 Uani . . .
F21 F 0.50859(8) 0.7399(3) 0.59958(14) 0.0528 1.0000 Uani . . .
F22 F 0.50372(8) 0.4409(3) 0.71464(14) 0.0545 1.0000 Uani . . .
F23 F 0.51553(8) 0.4800(3) 0.79505(13) 0.0488 1.0000 Uani . . .
F24 F 0.54654(8) 0.3934(3) 0.75285(16) 0.0492 1.0000 Uani . . .
B2 B 0.40932(12) 0.5970(4) 0.7121(2) 0.0226 1.0000 Uani . . .
C113 C 0.40528(11) 0.4755(4) 0.73071(19) 0.0249 1.0000 Uani . . .
C114 C 0.37660(12) 0.4290(4) 0.73040(19) 0.0265 1.0000 Uani . . .
C115 C 0.37235(13) 0.3269(4) 0.7463(2) 0.0312 1.0000 Uani . . .
C116 C 0.39723(13) 0.2641(4) 0.7638(2) 0.0301 1.0000 Uani . . .
C117 C 0.42592(12) 0.3066(4) 0.7627(2) 0.0290 1.0000 Uani . . .
C118 C 0.42954(12) 0.4093(4) 0.74602(19) 0.0263 1.0000 Uani . . .
C119 C 0.34136(13) 0.2828(5) 0.7468(2) 0.0384 1.0000 Uani . . .
C120 C 0.45321(14) 0.2433(5) 0.7817(2) 0.0385 1.0000 Uani . . .
C121 C 0.43983(10) 0.6540(4) 0.74194(18) 0.0216 1.0000 Uani . . .
C122 C 0.45121(13) 0.6248(4) 0.7920(2) 0.0314 1.0000 Uani . . .
C123 C 0.47526(12) 0.6764(5) 0.8190(2) 0.0369 1.0000 Uani . . .
C124 C 0.48809(12) 0.7647(4) 0.7983(2) 0.0308 1.0000 Uani . . .
C125 C 0.47671(11) 0.7967(4) 0.74988(19) 0.0236 1.0000 Uani . . .
C126 C 0.45363(11) 0.7404(4) 0.72165(19) 0.0243 1.0000 Uani . . .
C127 C 0.48854(14) 0.6357(5) 0.8724(3) 0.0446 1.0000 Uani . . .
C128 C 0.48924(13) 0.8945(5) 0.7278(2) 0.0373 1.0000 Uani . . .
C129 C 0.41013(10) 0.5937(4) 0.64843(18) 0.0230 1.0000 Uani . . .
C130 C 0.43657(10) 0.5718(5) 0.62478(18) 0.0289 1.0000 Uani . . .
C131 C 0.43700(11) 0.5600(5) 0.57113(19) 0.0331 1.0000 Uani . . .
C132 C 0.41059(11) 0.5716(5) 0.53847(18) 0.0312 1.0000 Uani . . .
C133 C 0.38388(11) 0.5918(4) 0.55959(18) 0.0239 1.0000 Uani . . .
C134 C 0.38377(11) 0.6018(4) 0.61439(18) 0.0226 1.0000 Uani . . .
C135 C 0.46527(14) 0.5357(7) 0.5471(2) 0.0567 1.0000 Uani . . .
C136 C 0.35468(13) 0.5973(4) 0.5271(2) 0.0347 1.0000 Uani . . .
C137 C 0.38200(10) 0.6728(4) 0.72927(16) 0.0209 1.0000 Uani . . .
C138 C 0.37346(10) 0.7662(4) 0.70410(18) 0.0207 1.0000 Uani . . .
C139 C 0.35208(11) 0.8335(4) 0.72120(18) 0.0210 1.0000 Uani . . .
C140 C 0.33750(11) 0.8095(4) 0.7660(2) 0.0270 1.0000 Uani . . .
C141 C 0.34633(12) 0.7189(4) 0.7925(2) 0.0293 1.0000 Uani . . .
C142 C 0.36778(12) 0.6522(4) 0.7751(2) 0.0276 1.0000 Uani . . .
C143 C 0.34633(12) 0.9385(4) 0.69614(19) 0.0263 1.0000 Uani . . .
C144 C 0.33246(18) 0.6951(6) 0.8423(3) 0.0570 1.0000 Uani . . .
F25 F 0.31944(9) 0.3538(3) 0.7420(2) 0.0777 1.0000 Uani . . .
F26 F 0.33800(10) 0.2235(5) 0.78764(17) 0.1071 1.0000 Uani . . .
F27 F 0.33421(9) 0.2190(3) 0.70562(16) 0.0584 1.0000 Uani . . .
F28 F 0.44692(10) 0.1462(3) 0.7940(2) 0.0823 1.0000 Uani . . .
F29 F 0.46840(12) 0.2857(4) 0.82418(17) 0.0901 1.0000 Uani . . .
F30 F 0.47337(9) 0.2383(4) 0.74763(16) 0.0647 1.0000 Uani . . .
F31 F 0.47838(9) 0.6950(4) 0.90969(13) 0.0642 1.0000 Uani . . .
F32 F 0.48083(9) 0.5377(3) 0.88103(15) 0.0567 1.0000 Uani . . .
F33 F 0.51891(8) 0.6411(3) 0.87715(14) 0.0524 1.0000 Uani . . .
F34 F 0.51514(12) 0.9239(5) 0.75181(18) 0.1052 1.0000 Uani . . .
F35 F 0.49448(9) 0.8841(3) 0.67740(15) 0.0575 1.0000 Uani . . .
F36 F 0.46969(11) 0.9732(3) 0.7270(2) 0.0771 1.0000 Uani . . .
F37 F 0.48846(8) 0.5156(4) 0.57929(14) 0.0614 1.0000 Uani . . .
F38 F 0.46157(9) 0.4654(6) 0.5099(2) 0.1106 1.0000 Uani . . .
F39 F 0.47420(10) 0.6248(5) 0.52100(18) 0.0958 1.0000 Uani . . .
F40 F 0.35840(9) 0.6043(3) 0.47587(13) 0.0586 1.0000 Uani . . .
F41 F 0.33843(9) 0.6795(4) 0.53623(16) 0.0739 1.0000 Uani . . .
F42 F 0.33862(9) 0.5115(4) 0.52965(19) 0.0774 1.0000 Uani . . .
F43 F 0.34794(7) 0.9354(2) 0.64403(11) 0.0353 1.0000 Uani . . .
F44 F 0.31949(8) 0.9789(3) 0.70366(13) 0.0422 1.0000 Uani . . .
F45 F 0.36724(8) 1.0087(3) 0.71499(13) 0.0447 1.0000 Uani . . .
F46 F 0.30204(11) 0.6869(5) 0.8344(2) 0.0952 1.0000 Uani . . .
F47 F 0.34273(13) 0.6096(4) 0.86551(18) 0.0920 1.0000 Uani . . .
F48 F 0.33656(15) 0.7723(4) 0.87582(17) 0.0961 1.0000 Uani . . .
H21 H 0.6546 0.4344 0.6029 0.0289 1.0000 Uiso R . .
H62 H 0.5516 0.3503 0.6442 0.0304 1.0000 Uiso R . .
H61 H 0.5452 0.4178 0.5927 0.0301 1.0000 Uiso R . .
H72 H 0.5289 0.2158 0.6039 0.0342 1.0000 Uiso R . .
H71 H 0.5249 0.2785 0.5504 0.0343 1.0000 Uiso R . .
H81 H 0.5661 0.1206 0.5760 0.0260 1.0000 Uiso R . .
H92 H 0.5872 0.5530 0.6205 0.0622 1.0000 Uiso R . .
H93 H 0.6024 0.5072 0.6728 0.0623 1.0000 Uiso R . .
H91 H 0.6221 0.5642 0.6346 0.0618 1.0000 Uiso R . .
H111 H 0.6641 0.2529 0.4786 0.0272 1.0000 Uiso R . .
H151 H 0.6955 0.2957 0.6284 0.0309 1.0000 Uiso R . .
H172 H 0.6972 0.3311 0.3695 0.0561 1.0000 Uiso R . .
H173 H 0.7005 0.3935 0.4222 0.0559 1.0000 Uiso R . .
H171 H 0.6737 0.3135 0.4107 0.0558 1.0000 Uiso R . .
H183 H 0.7087 0.1415 0.3675 0.0620 1.0000 Uiso R . .
H181 H 0.7178 0.0796 0.4187 0.0622 1.0000 Uiso R . .
H182 H 0.6847 0.1215 0.4069 0.0619 1.0000 Uiso R . .
H191 H 0.7480 0.2856 0.3853 0.0692 1.0000 Uiso R . .
H192 H 0.7608 0.2123 0.4311 0.0690 1.0000 Uiso R . .
H193 H 0.7534 0.3308 0.4422 0.0689 1.0000 Uiso R . .
H202 H 0.7830 0.0581 0.5049 0.0670 1.0000 Uiso R . .
H203 H 0.7549 0.0357 0.5357 0.0671 1.0000 Uiso R . .
H201 H 0.7502 0.0649 0.4768 0.0673 1.0000 Uiso R . .
H223 H 0.7818 0.1398 0.6694 0.0840 1.0000 Uiso R . .
H221 H 0.7745 0.1087 0.6109 0.0842 1.0000 Uiso R . .
H222 H 0.7496 0.0967 0.6504 0.0840 1.0000 Uiso R . .
H231 H 0.7974 0.3156 0.6384 0.0760 1.0000 Uiso R . .
H232 H 0.7879 0.2885 0.5798 0.0761 1.0000 Uiso R . .
H233 H 0.7741 0.3882 0.6057 0.0758 1.0000 Uiso R . .
H242 H 0.7618 0.2995 0.7047 0.0600 1.0000 Uiso R . .
H243 H 0.7375 0.3675 0.6710 0.0598 1.0000 Uiso R . .
H241 H 0.7291 0.2549 0.6901 0.0599 1.0000 Uiso R . .
H263 H 0.6053 0.3487 0.4121 0.0491 1.0000 Uiso R . .
H261 H 0.6164 0.2890 0.4645 0.0493 1.0000 Uiso R . .
H262 H 0.5831 0.3356 0.4565 0.0490 1.0000 Uiso R . .
H271 H 0.5636 0.2842 0.3571 0.0749 1.0000 Uiso R . .
H272 H 0.5430 0.2400 0.3982 0.0749 1.0000 Uiso R . .
H273 H 0.5546 0.1651 0.3563 0.0749 1.0000 Uiso R . .
H283 H 0.6174 0.2010 0.3578 0.0719 1.0000 Uiso R . .
H281 H 0.6306 0.1393 0.4075 0.0720 1.0000 Uiso R . .
H282 H 0.6053 0.0878 0.3687 0.0719 1.0000 Uiso R . .
H301 H 0.5102 -0.0206 0.4242 0.0457 1.0000 Uiso R . .
H303 H 0.5160 0.0895 0.4499 0.0459 1.0000 Uiso R . .
H302 H 0.5246 0.0693 0.3930 0.0461 1.0000 Uiso R . .
H312 H 0.5593 -0.1371 0.4074 0.0549 1.0000 Uiso R . .
H311 H 0.5899 -0.0765 0.4147 0.0550 1.0000 Uiso R . .
H313 H 0.5642 -0.0384 0.3735 0.0549 1.0000 Uiso R . .
H323 H 0.5381 -0.1236 0.4894 0.0460 1.0000 Uiso R . .
H321 H 0.5690 -0.0826 0.5159 0.0461 1.0000 Uiso R . .
H322 H 0.5392 -0.0180 0.5207 0.0459 1.0000 Uiso R . .
H331 H 0.6702 0.1064 0.6075 0.0312 1.0000 Uiso R . .
H341 H 0.6249 0.0611 0.6319 0.0340 1.0000 Uiso R . .
H351 H 0.6304 -0.1310 0.6415 0.0421 1.0000 Uiso R . .
H352 H 0.5996 -0.0930 0.6120 0.0422 1.0000 Uiso R . .
H361 H 0.6473 -0.1921 0.5678 0.0422 1.0000 Uiso R . .
H362 H 0.6122 -0.2199 0.5589 0.0421 1.0000 Uiso R . .
H371 H 0.6086 -0.1189 0.4874 0.0356 1.0000 Uiso R . .
H381 H 0.6469 -0.0416 0.4541 0.0353 1.0000 Uiso R . .
H392 H 0.6928 0.0038 0.5006 0.0431 1.0000 Uiso R . .
H391 H 0.6908 -0.1200 0.5078 0.0432 1.0000 Uiso R . .
H402 H 0.7052 -0.0077 0.5852 0.0410 1.0000 Uiso R . .
H401 H 0.6826 -0.1025 0.5922 0.0410 1.0000 Uiso R . .
H421 H 0.6411 -0.0057 1.1650 0.0361 1.0000 Uiso R . .
H461 H 0.5331 0.0070 1.1265 0.0552 1.0000 Uiso R . .
H462 H 0.5380 -0.0589 1.0759 0.0550 1.0000 Uiso R . .
H472 H 0.5266 0.1609 1.0799 0.0903 1.0000 Uiso R . .
H471 H 0.5150 0.0843 1.0338 0.0900 1.0000 Uiso R . .
H481 H 0.5584 0.0957 0.9959 0.0480 1.0000 Uiso R . .
H491 H 0.5715 -0.1361 1.1662 0.0601 1.0000 Uiso R . .
H493 H 0.5795 -0.0507 1.2086 0.0603 1.0000 Uiso R . .
H492 H 0.6039 -0.1328 1.1959 0.0599 1.0000 Uiso R . .
H511 H 0.6633 0.2640 1.0819 0.0340 1.0000 Uiso R . .
H551 H 0.6838 -0.0338 1.1170 0.0329 1.0000 Uiso R . .
H571 H 0.6979 0.4970 1.0680 0.0668 1.0000 Uiso R . .
H572 H 0.6748 0.4239 1.0924 0.0669 1.0000 Uiso R . .
H573 H 0.6849 0.3984 1.0371 0.0670 1.0000 Uiso R . .
H582 H 0.7486 0.4387 1.0553 0.0698 1.0000 Uiso R . .
H583 H 0.7608 0.3291 1.0767 0.0702 1.0000 Uiso R . .
H581 H 0.7372 0.3349 1.0271 0.0700 1.0000 Uiso R . .
H593 H 0.7333 0.4827 1.1443 0.0869 1.0000 Uiso R . .
H591 H 0.7463 0.3738 1.1643 0.0870 1.0000 Uiso R . .
H592 H 0.7126 0.4049 1.1725 0.0870 1.0000 Uiso R . .
H601 H 0.7837 0.2347 1.1985 0.1209 1.0000 Uiso R . .
H602 H 0.7714 0.1186 1.1985 0.1209 1.0000 Uiso R . .
H603 H 0.7497 0.2138 1.2076 0.1210 1.0000 Uiso R . .
H622 H 0.7864 -0.0670 1.0981 0.1179 1.0000 Uiso R . .
H623 H 0.7860 0.0357 1.1325 0.1179 1.0000 Uiso R . .
H621 H 0.7729 0.0379 1.0732 0.1180 1.0000 Uiso R . .
H633 H 0.7598 -0.1453 1.1751 0.0908 1.0000 Uiso R . .
H631 H 0.7533 -0.0371 1.2014 0.0909 1.0000 Uiso R . .
H632 H 0.7265 -0.1115 1.1827 0.0908 1.0000 Uiso R . .
H641 H 0.7457 -0.1733 1.0798 0.0800 1.0000 Uiso R . .
H642 H 0.7124 -0.1435 1.0899 0.0797 1.0000 Uiso R . .
H643 H 0.7284 -0.0852 1.0461 0.0802 1.0000 Uiso R . .
H662 H 0.5465 0.2498 0.8638 0.0729 1.0000 Uiso R . .
H663 H 0.5760 0.2035 0.8921 0.0728 1.0000 Uiso R . .
H661 H 0.5447 0.1840 0.9143 0.0730 1.0000 Uiso R . .
H673 H 0.5154 0.3699 0.9095 0.0861 1.0000 Uiso R . .
H671 H 0.5286 0.4369 0.9569 0.0860 1.0000 Uiso R . .
H672 H 0.5201 0.3178 0.9650 0.0859 1.0000 Uiso R . .
H681 H 0.5629 0.4292 0.8658 0.0940 1.0000 Uiso R . .
H682 H 0.5729 0.4877 0.9179 0.0941 1.0000 Uiso R . .
H683 H 0.5948 0.4076 0.8946 0.0938 1.0000 Uiso R . .
H702 H 0.5698 0.5522 1.0599 0.1642 1.0000 Uiso R . .
H703 H 0.5484 0.4526 1.0527 0.1639 1.0000 Uiso R . .
H701 H 0.5570 0.5172 1.0029 0.1641 1.0000 Uiso R . .
H713 H 0.6230 0.5428 1.0384 0.0921 1.0000 Uiso R . .
H711 H 0.6354 0.4394 1.0141 0.0921 1.0000 Uiso R . .
H712 H 0.6119 0.5119 0.9806 0.0921 1.0000 Uiso R . .
H721 H 0.6085 0.4363 1.1118 0.0979 1.0000 Uiso R . .
H722 H 0.6170 0.3278 1.0886 0.0979 1.0000 Uiso R . .
H723 H 0.5839 0.3483 1.1037 0.0980 1.0000 Uiso R . .
H731 H 0.6636 0.0172 1.0149 0.0383 1.0000 Uiso R . .
H741 H 0.6190 -0.0254 0.9737 0.0433 1.0000 Uiso R . .
H752 H 0.6316 -0.0281 0.8831 0.0469 1.0000 Uiso R . .
H751 H 0.6004 0.0265 0.8906 0.0470 1.0000 Uiso R . .
H762 H 0.6539 0.1209 0.8651 0.0435 1.0000 Uiso R . .
H761 H 0.6203 0.1458 0.8421 0.0442 1.0000 Uiso R . .
H771 H 0.6187 0.2805 0.8946 0.0400 1.0000 Uiso R . .
H781 H 0.6573 0.3360 0.9489 0.0369 1.0000 Uiso R . .
H791 H 0.6982 0.2330 0.9817 0.0462 1.0000 Uiso R . .
H792 H 0.6985 0.2234 0.9207 0.0462 1.0000 Uiso R . .
H801 H 0.7039 0.0637 0.9748 0.0508 1.0000 Uiso R . .
H802 H 0.6846 0.0565 0.9203 0.0513 1.0000 Uiso R . .
H821 H 0.5672 0.7866 0.8456 0.0333 1.0000 Uiso R . .
H841 H 0.6093 0.7684 0.9903 0.0464 1.0000 Uiso R . .
H861 H 0.6542 0.6960 0.8658 0.0340 1.0000 Uiso R . .
H901 H 0.6275 0.5392 0.8085 0.0302 1.0000 Uiso R . .
H921 H 0.6912 0.4549 0.7144 0.0308 1.0000 Uiso R . .
H941 H 0.6566 0.7471 0.7081 0.0269 1.0000 Uiso R . .
H981 H 0.6662 0.8556 0.7824 0.0310 1.0000 Uiso R . .
H1001 H 0.6407 1.1400 0.7298 0.0320 1.0000 Uiso R . .
H1021 H 0.5780 0.9231 0.7546 0.0289 1.0000 Uiso R . .
H1061 H 0.5817 0.7996 0.6856 0.0318 1.0000 Uiso R . .
H1081 H 0.5150 0.5889 0.6637 0.0323 1.0000 Uiso R . .
H1101 H 0.5700 0.5872 0.7970 0.0280 1.0000 Uiso R . .
H1141 H 0.3597 0.4697 0.7201 0.0329 1.0000 Uiso R . .
H1161 H 0.3946 0.1965 0.7759 0.0391 1.0000 Uiso R . .
H1181 H 0.4490 0.4352 0.7452 0.0339 1.0000 Uiso R . .
H1221 H 0.4424 0.5675 0.8074 0.0363 1.0000 Uiso R . .
H1241 H 0.5038 0.8013 0.8169 0.0350 1.0000 Uiso R . .
H1261 H 0.4470 0.7626 0.6877 0.0303 1.0000 Uiso R . .
H1301 H 0.4546 0.5636 0.6462 0.0373 1.0000 Uiso R . .
H1321 H 0.4107 0.5672 0.5026 0.0389 1.0000 Uiso R . .
H1341 H 0.3652 0.6143 0.6280 0.0281 1.0000 Uiso R . .
H1381 H 0.3830 0.7851 0.6746 0.0254 1.0000 Uiso R . .
H1401 H 0.3226 0.8532 0.7777 0.0330 1.0000 Uiso R . .
H1421 H 0.3728 0.5910 0.7940 0.0342 1.0000 Uiso R . .

loop_
_atom_site_aniso_label
_atom_site_aniso_U_11
_atom_site_aniso_U_22
_atom_site_aniso_U_33
_atom_site_aniso_U_23
_atom_site_aniso_U_13
_atom_site_aniso_U_12
Ir1 0.01915(8) 0.02042(9) 0.01382(8) -0.00200(9) 0.00120(6) 0.00270(8)
N1 0.021(2) 0.025(2) 0.0138(19) 0.0002(17) 0.0009(15) 0.0039(16)
O1 0.0184(14) 0.0289(18) 0.0168(14) -0.0018(17) 0.0002(11) 0.0030(16)
O2 0.0206(16) 0.042(2) 0.0372(19) -0.009(2) 0.0007(13) 0.0011(17)
P1 0.0201(6) 0.0249(7) 0.0144(5) -0.0009(5) 0.0014(4) 0.0013(5)
C1 0.022(2) 0.020(3) 0.018(2) -0.0002(19) -0.0011(17) 0.0017(19)
C2 0.022(2) 0.028(3) 0.024(3) -0.007(2) -0.0018(19) 0.001(2)
C3 0.027(3) 0.027(3) 0.020(2) -0.004(2) 0.0006(19) 0.007(2)
C4 0.026(2) 0.025(3) 0.015(2) -0.0024(19) 0.0013(18) 0.005(2)
C5 0.017(2) 0.025(3) 0.016(2) 0.0009(19) -0.0010(17) 0.0007(18)
C6 0.026(3) 0.032(3) 0.017(2) -0.005(2) 0.0042(18) 0.008(2)
C7 0.018(2) 0.037(3) 0.030(3) -0.004(2) 0.007(2) 0.001(2)
C8 0.024(2) 0.023(3) 0.016(2) 0.002(2) 0.0001(16) -0.002(2)
C9 0.028(3) 0.040(3) 0.050(4) -0.023(3) 0.001(2) 0.003(2)
C10 0.021(2) 0.017(2) 0.024(2) -0.004(2) 0.0020(18) 0.0000(18)
C11 0.016(2) 0.025(3) 0.027(3) -0.006(2) 0.0001(18) 0.0047(19)
C12 0.023(2) 0.022(3) 0.027(3) -0.004(2) 0.0035(19) 0.0001(19)
C13 0.015(2) 0.027(3) 0.029(3) -0.004(2) 0.0047(18) -0.0021(18)
C14 0.022(2) 0.019(3) 0.031(3) -0.001(2) 0.0009(19) -0.0027(19)
C15 0.024(2) 0.025(3) 0.024(2) -0.005(2) 0.0026(19) -0.001(2)
C16 0.019(2) 0.038(3) 0.029(3) -0.007(2) 0.007(2) -0.001(2)
C17 0.041(3) 0.038(3) 0.030(3) -0.002(3) 0.015(2) -0.003(3)
C18 0.053(4) 0.041(4) 0.025(3) -0.007(3) 0.004(2) 0.003(3)
C19 0.028(3) 0.067(5) 0.039(3) -0.003(3) 0.015(2) -0.001(3)
C20 0.033(3) 0.047(4) 0.055(4) -0.007(4) 0.005(2) 0.009(3)
C21 0.023(3) 0.039(3) 0.033(3) -0.005(3) 0.000(2) -0.006(2)
C22 0.049(4) 0.065(5) 0.047(4) 0.001(3) -0.016(3) 0.012(3)
C23 0.033(3) 0.071(5) 0.046(4) -0.008(4) -0.001(3) -0.019(3)
C24 0.034(3) 0.056(4) 0.032(3) -0.007(3) -0.010(2) -0.008(3)
C25 0.026(2) 0.045(4) 0.018(2) 0.011(2) 0.0007(18) -0.002(2)
C26 0.030(3) 0.034(3) 0.030(3) 0.013(2) 0.001(2) 0.004(2)
C27 0.039(3) 0.067(5) 0.035(3) 0.021(3) -0.013(3) -0.017(3)
C28 0.051(4) 0.057(5) 0.030(3) -0.002(3) 0.021(3) -0.006(3)
C29 0.019(2) 0.033(3) 0.018(2) -0.003(2) -0.0014(18) 0.001(2)
C30 0.023(2) 0.035(3) 0.030(3) -0.004(2) 0.000(2) -0.003(2)
C31 0.038(3) 0.037(4) 0.029(3) -0.011(3) -0.001(2) 0.003(2)
C32 0.031(3) 0.030(3) 0.028(3) 0.001(2) 0.000(2) -0.008(2)
C33 0.027(3) 0.028(3) 0.020(2) -0.001(2) -0.0062(19) 0.001(2)
C34 0.039(3) 0.036(3) 0.008(2) 0.005(2) -0.0031(19) 0.008(2)
C35 0.033(3) 0.043(4) 0.031(3) 0.014(3) 0.000(2) 0.002(2)
C36 0.035(3) 0.029(3) 0.045(3) 0.009(3) -0.003(2) -0.004(2)
C37 0.029(3) 0.020(3) 0.032(3) -0.010(2) -0.007(2) 0.003(2)
C38 0.035(3) 0.031(3) 0.022(3) -0.005(2) 0.003(2) 0.012(2)
C39 0.030(3) 0.033(3) 0.039(3) -0.002(3) 0.009(2) 0.010(2)
C40 0.023(3) 0.034(3) 0.041(3) 0.001(3) -0.002(2) 0.007(2)
Ir2 0.02797(10) 0.02976(11) 0.01283(8) 0.00064(9) 0.00169(7) 0.00376(9)
N2 0.026(2) 0.044(3) 0.0138(19) 0.0084(19) 0.0028(16) 0.0079(19)
O3 0.035(2) 0.071(3) 0.032(2) 0.017(2) 0.0075(17) 0.020(2)
O4 0.032(2) 0.066(3) 0.060(3) 0.027(3) -0.0134(18) -0.019(2)
P2 0.0349(8) 0.0472(10) 0.0220(7) 0.0028(7) 0.0015(6) 0.0167(7)
C41 0.025(2) 0.028(3) 0.021(2) -0.001(2) -0.0012(17) 0.000(2)
C42 0.031(3) 0.034(3) 0.017(2) 0.007(2) -0.0027(19) 0.003(2)
C43 0.026(3) 0.034(3) 0.019(2) 0.005(2) 0.0025(19) 0.002(2)
C44 0.023(3) 0.041(3) 0.021(2) 0.002(2) 0.0018(19) 0.001(2)
C45 0.026(2) 0.048(4) 0.016(2) 0.003(2) -0.0031(17) 0.001(2)
C46 0.025(3) 0.070(5) 0.027(3) 0.010(3) -0.003(2) -0.002(3)
C47 0.034(3) 0.125(8) 0.058(4) 0.045(5) -0.002(3) 0.008(4)
C48 0.028(3) 0.075(5) 0.028(3) 0.019(3) -0.004(2) -0.002(3)
C49 0.029(3) 0.056(4) 0.032(3) 0.013(3) 0.002(2) -0.002(3)
C50 0.020(2) 0.037(3) 0.016(2) 0.004(2) 0.0010(18) -0.001(2)
C51 0.031(3) 0.038(3) 0.015(2) 0.004(2) -0.0006(19) 0.005(2)
C52 0.033(3) 0.039(3) 0.021(3) -0.001(2) 0.001(2) -0.006(2)
C53 0.026(3) 0.057(4) 0.026(3) 0.013(3) -0.0032(19) -0.006(3)
C54 0.022(2) 0.052(4) 0.035(3) 0.017(3) 0.0000(19) -0.003(3)
C55 0.031(3) 0.030(3) 0.024(3) 0.010(2) 0.002(2) -0.006(2)
C56 0.039(3) 0.042(4) 0.027(3) -0.002(3) 0.002(2) -0.009(3)
C57 0.056(4) 0.028(3) 0.047(4) -0.004(3) 0.005(3) -0.003(3)
C58 0.055(4) 0.050(4) 0.043(4) 0.012(3) 0.015(3) -0.011(3)
C59 0.081(5) 0.055(4) 0.032(3) -0.008(3) -0.005(3) -0.026(4)
C60 0.072(5) 0.097(7) 0.074(5) 0.043(5) -0.049(4) -0.034(5)
C61 0.022(3) 0.050(4) 0.073(5) 0.035(4) 0.007(3) 0.003(3)
C62 0.028(4) 0.075(6) 0.138(8) 0.050(6) 0.022(4) 0.010(4)
C63 0.054(4) 0.058(5) 0.061(5) 0.025(4) -0.019(3) 0.003(3)
C64 0.047(4) 0.054(4) 0.068(5) 0.015(4) 0.027(3) 0.019(3)
C65 0.038(3) 0.067(5) 0.032(3) 0.017(3) -0.004(3) 0.018(3)
C66 0.053(4) 0.072(5) 0.027(3) 0.017(3) -0.006(3) 0.002(3)
C67 0.048(4) 0.082(6) 0.045(4) 0.019(4) -0.005(3) 0.027(4)
C68 0.072(5) 0.067(5) 0.055(4) 0.026(4) 0.013(4) 0.023(4)
C69 0.053(4) 0.062(5) 0.059(4) -0.021(4) 0.004(3) 0.031(4)
C70 0.093(7) 0.113(9) 0.108(8) -0.033(7) 0.012(6) 0.056(6)
C71 0.074(5) 0.045(4) 0.071(5) -0.009(4) 0.004(4) 0.017(4)
C72 0.057(4) 0.117(7) 0.038(4) -0.035(4) 0.003(3) 0.017(4)
C73 0.036(3) 0.025(3) 0.027(2) 0.003(2) 0.007(2) 0.007(2)
C74 0.046(3) 0.031(3) 0.021(3) -0.003(2) 0.002(2) -0.002(2)
C75 0.045(3) 0.043(4) 0.027(3) -0.014(3) 0.001(2) -0.004(3)
C76 0.049(3) 0.041(3) 0.019(3) -0.003(2) 0.002(2) -0.002(3)
C77 0.044(3) 0.036(3) 0.008(2) 0.008(2) 0.003(2) -0.002(2)
C78 0.039(3) 0.033(3) 0.021(3) 0.003(2) 0.008(2) -0.002(2)
C79 0.032(3) 0.060(5) 0.029(3) -0.014(3) 0.008(2) -0.003(3)
C80 0.029(3) 0.053(4) 0.042(3) -0.009(3) 0.011(2) 0.007(3)
B1 0.024(3) 0.023(3) 0.016(2) -0.004(2) 0.000(2) -0.002(2)
C81 0.035(3) 0.019(3) 0.017(2) -0.001(2) -0.0003(19) -0.006(2)
C82 0.031(3) 0.027(3) 0.021(2) 0.001(2) 0.0022(19) -0.006(2)
C83 0.040(3) 0.030(3) 0.021(2) -0.005(2) 0.004(2) -0.012(2)
C84 0.052(4) 0.043(4) 0.021(3) -0.003(3) 0.004(2) -0.019(3)
C85 0.042(3) 0.040(3) 0.017(2) -0.001(2) -0.004(2) -0.004(2)
C86 0.034(3) 0.027(3) 0.018(2) 0.003(2) 0.002(2) 0.000(2)
C87 0.048(4) 0.052(4) 0.027(3) -0.018(3) 0.008(3) -0.014(3)
C88 0.054(4) 0.084(6) 0.024(3) 0.002(3) -0.003(3) 0.005(4)
C89 0.028(2) 0.023(3) 0.012(2) -0.0035(19) -0.0044(17) -0.0034(19)
C90 0.025(2) 0.026(3) 0.025(2) 0.003(2) 0.0019(18) -0.008(2)
C91 0.025(3) 0.024(3) 0.026(3) -0.003(2) -0.004(2) 0.001(2)
C92 0.028(3) 0.024(3) 0.026(3) -0.002(2) 0.001(2) 0.004(2)
C93 0.025(2) 0.031(3) 0.018(2) -0.002(2) -0.0009(18) 0.000(2)
C94 0.027(2) 0.020(2) 0.017(2) 0.001(2) -0.0046(16) -0.002(2)
C95 0.036(3) 0.026(3) 0.051(4) 0.006(3) 0.004(3) -0.001(2)
C96 0.032(3) 0.034(3) 0.031(3) 0.000(2) 0.005(2) 0.002(2)
C97 0.027(2) 0.024(3) 0.014(2) -0.0022(19) 0.0024(18) -0.003(2)
C98 0.035(3) 0.022(3) 0.018(2) -0.005(2) 0.000(2) 0.002(2)
C99 0.030(3) 0.029(3) 0.016(2) -0.006(2) 0.0041(19) -0.002(2)
C100 0.037(2) 0.022(2) 0.017(2) -0.005(2) 0.0047(17) -0.007(3)
C101 0.038(3) 0.023(3) 0.011(2) -0.0013(18) 0.0010(18) 0.001(2)
C102 0.029(3) 0.027(3) 0.015(2) -0.001(2) -0.0002(18) -0.005(2)
C103 0.039(3) 0.025(3) 0.042(3) -0.003(3) 0.000(3) -0.005(2)
C104 0.038(3) 0.028(3) 0.032(3) 0.003(2) 0.001(2) 0.003(2)
C105 0.025(2) 0.022(3) 0.013(2) -0.0048(19) 0.0000(16) 0.0027(19)
C106 0.027(3) 0.026(3) 0.020(2) 0.000(2) 0.0032(19) 0.001(2)
C107 0.025(2) 0.026(3) 0.017(2) -0.004(2) -0.0015(17) 0.004(2)
C108 0.019(2) 0.035(3) 0.023(2) -0.005(2) 0.0024(19) 0.003(2)
C109 0.019(2) 0.029(3) 0.025(2) -0.007(3) 0.0031(16) 0.000(2)
C110 0.020(2) 0.029(3) 0.017(2) -0.001(2) 0.0001(17) 0.0031(19)
C111 0.039(3) 0.042(4) 0.021(3) -0.006(2) -0.005(2) 0.003(3)
C112 0.025(3) 0.041(3) 0.034(3) -0.001(3) 0.007(2) -0.011(2)
F1 0.064(2) 0.057(2) 0.045(2) -0.0014(18) 0.0225(19) 0.0231(19)
F2 0.053(2) 0.089(3) 0.055(2) 0.020(2) 0.0197(19) -0.014(2)
F3 0.052(2) 0.129(4) 0.081(3) -0.074(3) 0.030(2) -0.022(3)
F4 0.072(3) 0.171(6) 0.0199(18) -0.014(2) -0.0131(17) 0.023(3)
F5 0.075(3) 0.144(6) 0.053(3) 0.002(3) -0.016(2) 0.051(3)
F6 0.067(3) 0.241(8) 0.062(3) 0.050(4) -0.035(2) -0.060(4)
F7 0.050(2) 0.031(2) 0.106(3) 0.017(2) -0.006(2) -0.0120(17)
F8 0.129(4) 0.049(3) 0.056(3) 0.028(2) -0.020(3) -0.028(3)
F9 0.101(4) 0.030(2) 0.143(5) 0.024(3) 0.072(3) 0.020(2)
F10 0.060(6) 0.071(7) 0.109(9) 0.049(7) 0.055(6) 0.034(6)
F11 0.068(6) 0.139(11) 0.023(4) 0.008(6) -0.001(4) -0.043(7)
F12 0.097(8) 0.045(5) 0.073(7) -0.017(5) 0.064(6) -0.030(5)
F110 0.092(8) 0.042(6) 0.078(7) -0.017(5) 0.064(6) -0.009(5)
F111 0.073(7) 0.076(8) 0.073(8) 0.056(6) 0.050(6) 0.052(6)
F112 0.049(5) 0.155(12) 0.037(4) -0.002(7) 0.002(4) -0.043(7)
F13 0.048(2) 0.136(4) 0.063(3) -0.036(3) 0.0010(18) -0.039(3)
F14 0.037(2) 0.038(2) 0.146(4) -0.011(3) 0.026(2) 0.0002(18)
F15 0.050(2) 0.067(3) 0.080(3) 0.023(2) 0.017(2) -0.0136(19)
F16 0.062(2) 0.040(3) 0.104(3) 0.036(2) -0.012(2) 0.0050(19)
F17 0.068(2) 0.051(2) 0.080(3) -0.009(3) -0.044(2) 0.012(2)
F18 0.106(4) 0.113(4) 0.048(2) 0.018(3) 0.021(2) 0.078(3)
F19 0.105(3) 0.076(3) 0.0155(15) -0.0023(17) 0.0025(17) 0.038(2)
F20 0.0417(18) 0.037(2) 0.0295(17) 0.0121(14) -0.0076(13) -0.0034(14)
F21 0.053(2) 0.047(2) 0.051(2) 0.0127(17) -0.0350(17) -0.0105(17)
F22 0.051(2) 0.066(3) 0.044(2) 0.0088(19) -0.0071(16) -0.0350(19)
F23 0.051(2) 0.064(3) 0.0344(19) 0.0071(18) 0.0210(16) -0.0109(18)
F24 0.046(2) 0.0281(19) 0.075(3) 0.0082(18) 0.0159(18) -0.0015(15)
B2 0.024(3) 0.024(4) 0.019(3) 0.000(2) 0.003(2) 0.004(2)
C113 0.030(3) 0.026(3) 0.020(2) -0.004(2) 0.008(2) -0.003(2)
C114 0.028(3) 0.030(3) 0.022(3) -0.004(2) 0.0043(19) -0.002(2)
C115 0.043(3) 0.031(3) 0.021(3) -0.010(2) 0.012(2) -0.015(2)
C116 0.047(3) 0.023(3) 0.022(3) -0.006(2) 0.012(2) -0.006(2)
C117 0.043(3) 0.026(3) 0.021(3) -0.001(2) 0.015(2) 0.004(2)
C118 0.032(3) 0.023(3) 0.026(3) -0.001(2) 0.013(2) -0.003(2)
C119 0.042(3) 0.037(4) 0.037(3) -0.001(3) 0.012(3) -0.015(3)
C120 0.049(4) 0.024(3) 0.044(4) 0.005(3) 0.012(3) 0.005(3)
C121 0.021(2) 0.020(3) 0.024(2) -0.0040(19) 0.0013(18) 0.0041(18)
C122 0.042(3) 0.025(3) 0.026(3) 0.010(2) -0.001(2) -0.009(2)
C123 0.042(3) 0.040(3) 0.026(3) 0.004(3) -0.007(2) -0.005(3)
C124 0.031(3) 0.035(3) 0.026(3) -0.002(2) -0.002(2) -0.008(2)
C125 0.023(2) 0.022(3) 0.027(3) -0.002(2) 0.0076(19) 0.001(2)
C126 0.026(3) 0.029(3) 0.018(2) -0.002(2) -0.0004(18) 0.001(2)
C127 0.038(3) 0.035(4) 0.060(4) -0.012(3) 0.003(3) 0.001(3)
C128 0.040(3) 0.045(4) 0.027(3) 0.004(3) 0.003(2) -0.014(3)
C129 0.025(2) 0.021(3) 0.023(2) -0.002(2) 0.0028(18) -0.0004(19)
C130 0.024(2) 0.040(3) 0.022(2) -0.006(3) -0.0002(17) -0.011(3)
C131 0.028(2) 0.046(4) 0.028(2) -0.013(3) 0.0128(19) -0.012(3)
C132 0.040(3) 0.035(3) 0.019(2) -0.004(3) 0.0053(19) -0.013(3)
C133 0.031(2) 0.016(3) 0.024(2) -0.0045(19) -0.0019(18) -0.0031(19)
C134 0.025(2) 0.020(3) 0.023(2) 0.0018(19) 0.0061(19) 0.0003(18)
C135 0.031(3) 0.106(7) 0.035(3) -0.034(4) 0.014(3) -0.023(3)
C136 0.041(3) 0.031(4) 0.031(3) 0.000(2) -0.002(2) 0.000(2)
C137 0.022(2) 0.026(3) 0.015(2) -0.003(2) -0.0014(16) -0.005(2)
C138 0.024(2) 0.022(3) 0.016(2) 0.001(2) 0.0025(17) -0.0081(19)
C139 0.024(2) 0.021(3) 0.017(2) 0.001(2) -0.0025(18) -0.0038(19)
C140 0.022(3) 0.029(3) 0.029(3) 0.000(2) 0.002(2) 0.005(2)
C141 0.040(3) 0.024(3) 0.026(3) 0.005(2) 0.015(2) 0.004(2)
C142 0.036(3) 0.021(3) 0.026(3) 0.001(2) 0.004(2) 0.000(2)
C143 0.034(3) 0.022(3) 0.022(3) -0.001(2) 0.000(2) 0.000(2)
C144 0.086(5) 0.036(4) 0.057(4) 0.012(4) 0.048(4) 0.023(4)
F25 0.042(2) 0.060(3) 0.138(4) -0.027(3) 0.042(3) -0.013(2)
F26 0.070(3) 0.198(6) 0.050(2) 0.063(3) -0.011(2) -0.078(3)
F27 0.052(2) 0.063(3) 0.058(2) -0.014(2) -0.0017(18) -0.0181(19)
F28 0.064(3) 0.039(2) 0.147(5) 0.040(3) 0.026(3) 0.014(2)
F29 0.110(4) 0.091(4) 0.060(3) -0.022(3) -0.040(3) 0.059(3)
F30 0.049(2) 0.086(3) 0.061(3) 0.022(2) 0.0193(19) 0.026(2)
F31 0.066(2) 0.100(3) 0.0279(17) 0.000(2) 0.0131(16) 0.015(2)
F32 0.068(2) 0.054(3) 0.047(2) 0.0244(18) -0.0014(18) -0.0017(19)
F33 0.048(2) 0.065(3) 0.042(2) 0.0043(18) -0.0092(16) 0.0036(17)
F34 0.103(4) 0.135(5) 0.069(3) 0.049(3) -0.039(3) -0.093(4)
F35 0.069(3) 0.060(3) 0.047(2) 0.016(2) 0.0244(19) -0.004(2)
F36 0.109(4) 0.025(2) 0.107(4) 0.013(2) 0.061(3) 0.008(2)
F37 0.0336(19) 0.105(3) 0.046(2) -0.029(2) 0.0041(16) 0.0175(19)
F38 0.045(2) 0.196(6) 0.093(3) -0.109(4) 0.019(2) -0.009(3)
F39 0.054(3) 0.178(6) 0.058(3) 0.029(3) 0.018(2) -0.018(3)
F40 0.065(2) 0.079(3) 0.0281(18) 0.0049(18) -0.0143(16) -0.002(2)
F41 0.059(2) 0.088(3) 0.068(3) -0.034(3) -0.0275(19) 0.044(3)
F42 0.049(2) 0.071(3) 0.103(4) 0.044(3) -0.038(2) -0.031(2)
F43 0.0531(19) 0.0339(19) 0.0188(15) 0.0035(13) 0.0021(13) 0.0025(14)
F44 0.048(2) 0.036(2) 0.044(2) 0.0068(16) 0.0078(15) 0.0182(16)
F45 0.063(2) 0.0298(19) 0.0389(19) 0.0045(16) -0.0086(16) -0.0165(16)
F46 0.090(3) 0.105(4) 0.102(4) 0.026(4) 0.070(3) 0.001(3)
F47 0.155(5) 0.066(3) 0.068(3) 0.044(2) 0.081(3) 0.057(3)
F48 0.189(6) 0.068(3) 0.042(2) 0.001(2) 0.064(3) 0.025(3)

loop_
_atom_type_symbol
_atom_type_scat_dispersion_real
_atom_type_scat_dispersion_imag
_atom_type_scat_Cromer_Mann_a1
_atom_type_scat_Cromer_Mann_b1
_atom_type_scat_Cromer_Mann_a2
_atom_type_scat_Cromer_Mann_b2
_atom_type_scat_Cromer_Mann_a3
_atom_type_scat_Cromer_Mann_b3
_atom_type_scat_Cromer_Mann_a4
_atom_type_scat_Cromer_Mann_b4
_atom_type_scat_Cromer_Mann_c
_atom_type_scat_source
C 0.0033 0.0016 2.3100 20.8439 1.0200 10.2075 1.5886 0.5687 0.8650 51.6512 0.2156 'International Tables Vol C 4.2.6.8 and 6.1.1.4'
H 0.0000 0.0000 0.4930 10.5109 0.3229 26.1257 0.1402 3.1424 0.0408 57.7998 0.0030 'International Tables Vol C 4.2.6.8 and 6.1.1.4'
B 0.0013 0.0007 2.0545 23.2185 1.3326 1.0210 1.0979 60.3498 0.7068 0.1403 -0.1932 'International Tables Vol C 4.2.6.8 and 6.1.1.4'
N 0.0061 0.0033 12.2126 0.0057 3.1322 9.8933 2.0125 28.9975 1.1663 0.5826 -11.5290 'International Tables Vol C 4.2.6.8 and 6.1.1.4'
O 0.0106 0.0060 3.0485 13.2771 2.2868 5.7011 1.5463 0.3239 0.8670 32.9089 0.2508 'International Tables Vol C 4.2.6.8 and 6.1.1.4'
F 0.0171 0.0103 3.5392 10.2825 2.6412 4.2944 1.5170 0.2615 1.0243 26.1476 0.2776 'International Tables Vol C 4.2.6.8 and 6.1.1.4'
P 0.1023 0.0942 6.4345 1.9067 4.1791 27.1570 1.7800 0.5260 1.4908 68.1645 1.1149 'International Tables Vol C 4.2.6.8 and 6.1.1.4'
Ir -1.4442 7.9887 27.3049 1.5928 16.7296 8.8655 15.6115 0.4179 5.8338 45.0011 11.4722 'International Tables Vol C 4.2.6.8 and 6.1.1.4'

loop_
_geom_angle_atom_site_label_1
_geom_angle_atom_site_label_2
_geom_angle_atom_site_label_3
_geom_angle
_geom_angle_publ_flag
N1 Ir1 P1 87.88(11) yes
N1 Ir1 C33 88.53(17) yes
P1 Ir1 C33 172.87(13) yes
N1 Ir1 C34 89.13(18) yes
P1 Ir1 C34 136.34(15) yes
C33 Ir1 C34 37.40(19) yes
N1 Ir1 C37 166.58(18) yes
P1 Ir1 C37 95.24(13) yes
C33 Ir1 C37 86.89(19) yes
C34 Ir1 C37 79.6(2) yes
N1 Ir1 C38 152.80(18) yes
P1 Ir1 C38 105.76(14) yes
C33 Ir1 C38 80.05(19) yes
C34 Ir1 C38 96.3(2) yes
C37 Ir1 C38 37.8(2) yes
Ir1 N1 C1 126.0(3) yes
Ir1 N1 C5 117.9(3) yes
C1 N1 C5 116.0(4) yes
P1 O1 C8 120.0(3) yes
C13 O2 C20 114.5(4) yes
Ir1 P1 O1 106.47(11) yes
Ir1 P1 C25 116.38(15) yes
O1 P1 C25 100.4(2) yes
Ir1 P1 C29 119.58(16) yes
O1 P1 C29 98.8(2) yes
C25 P1 C29 111.4(2) yes
N1 C1 C2 120.2(4) yes
N1 C1 C10 120.4(4) yes
C2 C1 C10 119.4(4) yes
C1 C2 C3 123.1(5) yes
C1 C2 H21 118.2 no
C3 C2 H21 118.7 no
C2 C3 C4 115.8(4) yes
C2 C3 C9 122.2(5) yes
C4 C3 C9 121.9(4) yes
C3 C4 C5 119.4(4) yes
C3 C4 C6 129.4(4) yes
C5 C4 C6 111.2(4) yes
C4 C5 N1 125.4(4) yes
C4 C5 C8 112.1(4) yes
N1 C5 C8 122.5(4) yes
C4 C6 C7 104.7(4) yes
C4 C6 H62 109.8 no
C7 C6 H62 110.3 no
C4 C6 H61 111.0 no
C7 C6 H61 111.9 no
H62 C6 H61 109.1 no
C6 C7 C8 107.8(4) yes
C6 C7 H72 109.2 no
C8 C7 H72 108.8 no
C6 C7 H71 109.9 no
C8 C7 H71 111.4 no
H72 C7 H71 109.6 no
C7 C8 C5 103.8(4) yes
C7 C8 O1 108.1(4) yes
C5 C8 O1 109.4(4) yes
C7 C8 H81 111.9 no
C5 C8 H81 112.3 no
O1 C8 H81 111.0 no
C3 C9 H92 110.3 no
C3 C9 H93 109.5 no
H92 C9 H93 109.5 no
C3 C9 H91 109.3 no
H92 C9 H91 109.3 no
H93 C9 H91 109.0 no
C1 C10 C11 121.7(4) yes
C1 C10 C15 119.3(4) yes
C11 C10 C15 118.9(4) yes
C10 C11 C12 122.0(4) yes
C10 C11 H111 118.9 no
C12 C11 H111 119.0 no
C11 C12 C13 116.3(4) yes
C11 C12 C16 117.6(4) yes
C13 C12 C16 125.9(4) yes
C12 C13 O2 120.7(4) yes
C12 C13 C14 122.8(4) yes
O2 C13 C14 116.4(4) yes
C13 C14 C15 116.2(4) yes
C13 C14 C21 122.4(4) yes
C15 C14 C21 121.4(5) yes
C10 C15 C14 122.3(5) yes
C10 C15 H151 118.4 no
C14 C15 H151 119.3 no
C12 C16 C17 108.2(4) yes
C12 C16 C18 111.7(4) yes
C17 C16 C18 108.5(4) yes
C12 C16 C19 112.5(4) yes
C17 C16 C19 105.0(5) yes
C18 C16 C19 110.6(5) yes
C16 C17 H172 109.6 no
C16 C17 H173 110.0 no
H172 C17 H173 108.9 no
C16 C17 H171 110.0 no
H172 C17 H171 109.1 no
H173 C17 H171 109.2 no
C16 C18 H183 109.9 no
C16 C18 H181 110.5 no
H183 C18 H181 108.6 no
C16 C18 H182 110.1 no
H183 C18 H182 108.6 no
H181 C18 H182 109.1 no
C16 C19 H191 109.1 no
C16 C19 H192 109.5 no
H191 C19 H192 109.4 no
C16 C19 H193 109.4 no
H191 C19 H193 109.2 no
H192 C19 H193 110.3 no
O2 C20 H202 109.5 no
O2 C20 H203 110.0 no
H202 C20 H203 109.5 no
O2 C20 H201 109.6 no
H202 C20 H201 109.8 no
H203 C20 H201 108.5 no
C14 C21 C22 110.4(4) yes
C14 C21 C23 110.7(5) yes
C22 C21 C23 109.2(5) yes
C14 C21 C24 111.2(4) yes
C22 C21 C24 107.3(5) yes
C23 C21 C24 107.9(5) yes
C21 C22 H223 109.9 no
C21 C22 H221 109.5 no
H223 C22 H221 109.1 no
C21 C22 H222 108.6 no
H223 C22 H222 109.2 no
H221 C22 H222 110.5 no
C21 C23 H231 109.5 no
C21 C23 H232 109.8 no
H231 C23 H232 109.1 no
C21 C23 H233 108.8 no
H231 C23 H233 109.3 no
H232 C23 H233 110.4 no
C21 C24 H242 110.2 no
C21 C24 H243 108.7 no
H242 C24 H243 109.9 no
C21 C24 H241 108.9 no
H242 C24 H241 109.6 no
H243 C24 H241 109.6 no
P1 C25 C26 106.9(3) yes
P1 C25 C27 115.7(4) yes
C26 C25 C27 107.7(5) yes
P1 C25 C28 107.4(4) yes
C26 C25 C28 109.2(4) yes
C27 C25 C28 109.8(5) yes
C25 C26 H263 108.7 no
C25 C26 H261 108.7 no
H263 C26 H261 110.2 no
C25 C26 H262 108.8 no
H263 C26 H262 109.9 no
H261 C26 H262 110.6 no
C25 C27 H271 108.9 no
C25 C27 H272 109.0 no
H271 C27 H272 109.4 no
C25 C27 H273 109.5 no
H271 C27 H273 110.4 no
H272 C27 H273 109.6 no
C25 C28 H283 109.3 no
C25 C28 H281 109.9 no
H283 C28 H281 109.1 no
C25 C28 H282 109.1 no
H283 C28 H282 109.8 no
H281 C28 H282 109.5 no
P1 C29 C30 113.7(4) yes
P1 C29 C31 111.0(3) yes
C30 C29 C31 108.9(4) yes
P1 C29 C32 106.1(3) yes
C30 C29 C32 104.8(4) yes
C31 C29 C32 112.2(4) yes
C29 C30 H301 108.2 no
C29 C30 H303 110.6 no
H301 C30 H303 109.4 no
C29 C30 H302 109.5 no
H301 C30 H302 109.8 no
H303 C30 H302 109.3 no
C29 C31 H312 109.0 no
C29 C31 H311 110.6 no
H312 C31 H311 108.9 no
C29 C31 H313 109.8 no
H312 C31 H313 109.3 no
H311 C31 H313 109.3 no
C29 C32 H323 110.0 no
C29 C32 H321 109.1 no
H323 C32 H321 109.5 no
C29 C32 H322 108.3 no
H323 C32 H322 109.6 no
H321 C32 H322 110.3 no
Ir1 C33 C34 69.0(3) yes
Ir1 C33 C40 112.6(3) yes
C34 C33 C40 124.6(5) yes
Ir1 C33 H331 112.3 no
C34 C33 H331 114.9 no
C40 C33 H331 114.4 no
Ir1 C34 C33 73.6(3) yes
Ir1 C34 C35 110.3(3) yes
C33 C34 C35 126.1(5) yes
Ir1 C34 H341 109.8 no
C33 C34 H341 115.1 no
C35 C34 H341 113.3 no
C34 C35 C36 112.3(4) yes
C34 C35 H351 109.6 no
C36 C35 H351 109.7 no
C34 C35 H352 108.0 no
C36 C35 H352 107.8 no
H351 C35 H352 109.4 no
C35 C36 C37 111.4(5) yes
C35 C36 H361 108.0 no
C37 C36 H361 108.8 no
C35 C36 H362 108.4 no
C37 C36 H362 110.7 no
H361 C36 H362 109.5 no
Ir1 C37 C36 113.6(4) yes
Ir1 C37 C38 69.1(3) yes
C36 C37 C38 125.4(5) yes
Ir1 C37 H371 113.2 no
C36 C37 H371 113.5 no
C38 C37 H371 113.9 no
Ir1 C38 C37 73.1(3) yes
Ir1 C38 C39 110.6(4) yes
C37 C38 C39 124.8(5) yes
Ir1 C38 H381 111.5 no
C37 C38 H381 114.5 no
C39 C38 H381 114.2 no
C38 C39 C40 112.6(4) yes
C38 C39 H392 107.7 no
C40 C39 H392 106.9 no
C38 C39 H391 109.9 no
C40 C39 H391 109.8 no
H392 C39 H391 109.8 no
C39 C40 C33 112.0(4) yes
C39 C40 H402 108.1 no
C33 C40 H402 109.0 no
C39 C40 H401 108.7 no
C33 C40 H401 109.6 no
H402 C40 H401 109.3 no
N2 Ir2 P2 89.72(12) yes
N2 Ir2 C73 88.38(18) yes
P2 Ir2 C73 170.79(14) yes
N2 Ir2 C74 89.53(19) yes
P2 Ir2 C74 133.99(16) yes
C73 Ir2 C74 37.0(2) yes
N2 Ir2 C77 167.84(19) yes
P2 Ir2 C77 93.17(15) yes
C73 Ir2 C77 86.9(2) yes
C74 Ir2 C77 80.0(2) yes
N2 Ir2 C78 151.37(18) yes
P2 Ir2 C78 105.28(16) yes
C73 Ir2 C78 80.3(2) yes
C74 Ir2 C78 96.7(2) yes
C77 Ir2 C78 37.9(2) yes
Ir2 N2 C41 125.5(3) yes
Ir2 N2 C45 117.8(3) yes
C41 N2 C45 116.0(4) yes
P2 O3 C48 121.6(4) yes
C53 O4 C60 113.3(5) yes
Ir2 P2 O3 106.93(17) yes
Ir2 P2 C65 119.6(2) yes
O3 P2 C65 99.4(3) yes
Ir2 P2 C69 117.6(2) yes
O3 P2 C69 99.8(3) yes
C65 P2 C69 109.7(3) yes
N2 C41 C42 120.0(4) yes
N2 C41 C50 120.9(4) yes
C42 C41 C50 119.1(4) yes
C41 C42 C43 123.5(4) yes
C41 C42 H421 118.1 no
C43 C42 H421 118.4 no
C42 C43 C44 115.5(5) yes
C42 C43 C49 123.5(4) yes
C44 C43 C49 121.0(5) yes
C43 C44 C45 119.3(5) yes
C43 C44 C46 129.1(5) yes
C45 C44 C46 111.6(4) yes
C44 C45 N2 125.3(4) yes
C44 C45 C48 110.6(4) yes
N2 C45 C48 124.2(5) yes
C44 C46 C47 101.5(5) yes
C44 C46 H461 112.1 no
C47 C46 H461 112.4 no
C44 C46 H462 109.7 no
C47 C46 H462 111.2 no
H461 C46 H462 109.7 no
C46 C47 C48 105.9(5) yes
C46 C47 H472 110.4 no
C48 C47 H472 109.8 no
C46 C47 H471 111.6 no
C48 C47 H471 110.3 no
H472 C47 H471 108.8 no
C47 C48 C45 103.5(5) yes
C47 C48 O3 108.1(6) yes
C45 C48 O3 113.0(5) yes
C47 C48 H481 110.3 no
C45 C48 H481 109.6 no
O3 C48 H481 112.0 no
C43 C49 H491 109.2 no
C43 C49 H493 108.6 no
H491 C49 H493 109.0 no
C43 C49 H492 110.6 no
H491 C49 H492 109.8 no
H493 C49 H492 109.5 no
C41 C50 C51 123.7(5) yes
C41 C50 C55 117.7(5) yes
C51 C50 C55 118.6(4) yes
C50 C51 C52 122.5(5) yes
C50 C51 H511 118.6 no
C52 C51 H511 118.9 no
C51 C52 C53 116.5(5) yes
C51 C52 C56 121.1(5) yes
C53 C52 C56 122.4(5) yes
C52 C53 O4 117.3(5) yes
C52 C53 C54 122.6(5) yes
O4 C53 C54 120.0(5) yes
C53 C54 C55 116.4(5) yes
C53 C54 C61 126.0(5) yes
C55 C54 C61 117.5(6) yes
C50 C55 C54 121.7(5) yes
C50 C55 H551 118.4 no
C54 C55 H551 119.8 no
C52 C56 C57 111.5(5) yes
C52 C56 C58 109.7(5) yes
C57 C56 C58 107.8(5) yes
C52 C56 C59 110.8(5) yes
C57 C56 C59 108.7(6) yes
C58 C56 C59 108.3(5) yes
C56 C57 H571 109.9 no
C56 C57 H572 110.3 no
H571 C57 H572 108.7 no
C56 C57 H573 110.2 no
H571 C57 H573 109.0 no
H572 C57 H573 108.8 no
C56 C58 H582 108.4 no
C56 C58 H583 109.0 no
H582 C58 H583 110.1 no
C56 C58 H581 109.7 no
H582 C58 H581 109.7 no
H583 C58 H581 110.0 no
C56 C59 H593 109.5 no
C56 C59 H591 110.1 no
H593 C59 H591 109.2 no
C56 C59 H592 109.3 no
H593 C59 H592 109.2 no
H591 C59 H592 109.6 no
O4 C60 H601 108.8 no
O4 C60 H602 108.9 no
H601 C60 H602 110.3 no
O4 C60 H603 109.2 no
H601 C60 H603 109.6 no
H602 C60 H603 110.0 no
C54 C61 C62 113.7(5) yes
C54 C61 C63 109.9(6) yes
C62 C61 C63 111.0(6) yes
C54 C61 C64 108.8(5) yes
C62 C61 C64 105.8(6) yes
C63 C61 C64 107.4(6) yes
C61 C62 H622 108.9 no
C61 C62 H623 109.2 no
H622 C62 H623 109.8 no
C61 C62 H621 108.8 no
H622 C62 H621 110.0 no
H623 C62 H621 110.0 no
C61 C63 H633 108.6 no
C61 C63 H631 109.9 no
H633 C63 H631 110.1 no
C61 C63 H632 109.6 no
H633 C63 H632 109.4 no
H631 C63 H632 109.2 no
C61 C64 H641 109.2 no
C61 C64 H642 109.6 no
H641 C64 H642 109.6 no
C61 C64 H643 109.2 no
H641 C64 H643 109.6 no
H642 C64 H643 109.6 no
P2 C65 C66 107.4(4) yes
P2 C65 C67 112.0(4) yes
C66 C65 C67 105.9(6) yes
P2 C65 C68 112.8(5) yes
C66 C65 C68 110.2(6) yes
C67 C65 C68 108.3(6) yes
C65 C66 H662 109.9 no
C65 C66 H663 111.5 no
H662 C66 H663 108.2 no
C65 C66 H661 109.6 no
H662 C66 H661 108.1 no
H663 C66 H661 109.6 no
C65 C67 H673 109.2 no
C65 C67 H671 109.4 no
H673 C67 H671 108.4 no
C65 C67 H672 109.6 no
H673 C67 H672 109.7 no
H671 C67 H672 110.5 no
C65 C68 H681 110.0 no
C65 C68 H682 109.4 no
H681 C68 H682 108.6 no
C65 C68 H683 110.7 no
H681 C68 H683 108.5 no
H682 C68 H683 109.5 no
P2 C69 C70 115.3(6) yes
P2 C69 C71 108.6(5) yes
C70 C69 C71 110.3(7) yes
P2 C69 C72 104.2(5) yes
C70 C69 C72 108.8(7) yes
C71 C69 C72 109.4(6) yes
C69 C70 H702 108.1 no
C69 C70 H703 107.6 no
H702 C70 H703 110.0 no
C69 C70 H701 109.3 no
H702 C70 H701 110.4 no
H703 C70 H701 111.3 no
C69 C71 H713 109.3 no
C69 C71 H711 109.5 no
H713 C71 H711 109.9 no
C69 C71 H712 109.3 no
H713 C71 H712 108.7 no
H711 C71 H712 110.1 no
C69 C72 H721 108.8 no
C69 C72 H722 110.7 no
H721 C72 H722 109.1 no
C69 C72 H723 109.1 no
H721 C72 H723 109.3 no
H722 C72 H723 109.9 no
Ir2 C73 C74 69.4(3) yes
Ir2 C73 C80 112.4(4) yes
C74 C73 C80 125.6(5) yes
Ir2 C73 H731 112.3 no
C74 C73 H731 114.6 no
C80 C73 H731 113.8 no
Ir2 C74 C73 73.6(3) yes
Ir2 C74 C75 109.7(4) yes
C73 C74 C75 123.9(5) yes
Ir2 C74 H741 113.8 no
C73 C74 H741 115.9 no
C75 C74 H741 113.0 no
C74 C75 C76 112.7(5) yes
C74 C75 H752 108.2 no
C76 C75 H752 108.8 no
C74 C75 H751 108.8 no
C76 C75 H751 108.9 no
H752 C75 H751 109.4 no
C75 C76 C77 112.0(4) yes
C75 C76 H762 109.6 no
C77 C76 H762 109.3 no
C75 C76 H761 108.9 no
C77 C76 H761 107.2 no
H762 C76 H761 109.8 no
Ir2 C77 C76 114.0(4) yes
Ir2 C77 C78 69.9(3) yes
C76 C77 C78 124.5(5) yes
Ir2 C77 H771 114.0 no
C76 C77 H771 113.8 no
C78 C77 H771 113.2 no
Ir2 C78 C77 72.2(3) yes
Ir2 C78 C79 109.8(4) yes
C77 C78 C79 123.6(5) yes
Ir2 C78 H781 112.3 no
C77 C78 H781 116.0 no
C79 C78 H781 114.3 no
C78 C79 C80 114.3(5) yes
C78 C79 H791 108.2 no
C80 C79 H791 107.8 no
C78 C79 H792 109.2 no
C80 C79 H792 109.0 no
H791 C79 H792 108.2 no
C79 C80 C73 112.1(5) yes
C79 C80 H801 108.3 no
C73 C80 H801 109.3 no
C79 C80 H802 109.4 no
C73 C80 H802 109.5 no
H801 C80 H802 108.1 no
C81 B1 C89 111.4(4) yes
C81 B1 C97 105.3(4) yes
C89 B1 C97 111.6(4) yes
C81 B1 C105 112.9(4) yes
C89 B1 C105 103.3(4) yes
C97 B1 C105 112.4(4) yes
B1 C81 C82 121.3(4) yes
B1 C81 C86 121.1(4) yes
C82 C81 C86 117.0(4) yes
C81 C82 C83 121.4(5) yes
C81 C82 H821 119.3 no
C83 C82 H821 119.2 no
C82 C83 C84 120.8(5) yes
C82 C83 C87 120.5(5) yes
C84 C83 C87 118.6(5) yes
C83 C84 C85 118.5(5) yes
C83 C84 H841 119.7 no
C85 C84 H841 121.7 no
C84 C85 C86 121.2(5) yes
C84 C85 C88 120.3(5) yes
C86 C85 C88 118.4(5) yes
C85 C86 C81 121.0(5) yes
C85 C86 H861 119.4 no
C81 C86 H861 119.6 no
C83 C87 F1 115.6(5) yes
C83 C87 F2 114.5(6) yes
F1 C87 F2 106.2(5) yes
C83 C87 F3 111.4(5) yes
F1 C87 F3 104.3(6) yes
F2 C87 F3 103.7(5) yes
C85 C88 F4 114.3(6) yes
C85 C88 F5 111.1(6) yes
F4 C88 F5 104.8(6) yes
C85 C88 F6 112.8(6) yes
F4 C88 F6 109.1(6) yes
F5 C88 F6 103.9(7) yes
B1 C89 C90 120.1(4) yes
B1 C89 C94 124.2(4) yes
C90 C89 C94 115.2(4) yes
C89 C90 C91 123.2(5) yes
C89 C90 H901 118.8 no
C91 C90 H901 118.0 no
C90 C91 C92 120.6(5) yes
C90 C91 C95 120.0(5) yes
C92 C91 C95 119.4(5) yes
C91 C92 C93 117.4(5) yes
C91 C92 H921 122.0 no
C93 C92 H921 120.6 no
C92 C93 C94 121.2(5) yes
C92 C93 C96 119.0(4) yes
C94 C93 C96 119.7(4) yes
C89 C94 C93 122.3(5) yes
C89 C94 H941 118.9 no
C93 C94 H941 118.8 no
C91 C95 F7 113.2(5) yes
C91 C95 F8 111.5(5) yes
F7 C95 F8 103.1(5) yes
C91 C95 F9 115.0(5) yes
F7 C95 F9 108.8(5) yes
F8 C95 F9 104.3(5) yes
C93 C96 F10 115.6(5) yes
C93 C96 F11 113.2(5) yes
F10 C96 F11 108.4(7) yes
C93 C96 F12 110.5(5) yes
F10 C96 F12 104.5(6) yes
F11 C96 F12 103.6(6) yes
C93 C96 F110 112.2(5) yes
F10 C96 F110 53.9(6) yes
F11 C96 F110 60.8(6) yes
F12 C96 F110 137.3(6) yes
C93 C96 F111 114.8(5) yes
F10 C96 F111 129.5(6) yes
F11 C96 F111 47.2(6) yes
F12 C96 F111 58.5(6) yes
F110 C96 F111 104.0(6) yes
C93 C96 F112 113.3(5) yes
F10 C96 F112 52.1(6) yes
F11 C96 F112 133.4(6) yes
F12 C96 F112 56.1(6) yes
F110 C96 F112 103.7(6) yes
F111 C96 F112 107.9(7) yes
B1 C97 C98 122.5(4) yes
B1 C97 C102 123.0(4) yes
C98 C97 C102 114.5(5) yes
C97 C98 C99 123.3(5) yes
C97 C98 H981 118.4 no
C99 C98 H981 118.2 no
C98 C99 C100 120.2(5) yes
C98 C99 C103 118.9(5) yes
C100 C99 C103 120.9(5) yes
C99 C100 C101 118.9(5) yes
C99 C100 H1001 120.2 no
C101 C100 H1001 120.9 no
C100 C101 C102 120.3(5) yes
C100 C101 C104 121.2(5) yes
C102 C101 C104 118.5(5) yes
C97 C102 C101 122.5(5) yes
C97 C102 H1021 119.3 no
C101 C102 H1021 118.2 no
C99 C103 F13 112.1(5) yes
C99 C103 F14 114.9(5) yes
F13 C103 F14 106.7(5) yes
C99 C103 F15 112.0(5) yes
F13 C103 F15 104.3(5) yes
F14 C103 F15 106.1(5) yes
C101 C104 F16 112.9(5) yes
C101 C104 F17 112.2(5) yes
F16 C104 F17 104.2(5) yes
C101 C104 F18 114.1(5) yes
F16 C104 F18 107.5(5) yes
F17 C104 F18 105.3(5) yes
B1 C105 C106 122.4(4) yes
B1 C105 C110 122.1(4) yes
C106 C105 C110 115.0(4) yes
C105 C106 C107 123.4(5) yes
C105 C106 H1061 118.2 no
C107 C106 H1061 118.4 no
C106 C107 C108 120.2(4) yes
C106 C107 C111 119.8(5) yes
C108 C107 C111 119.9(4) yes
C107 C108 C109 118.5(5) yes
C107 C108 H1081 121.1 no
C109 C108 H1081 120.4 no
C108 C109 C110 120.4(5) yes
C108 C109 C112 120.0(4) yes
C110 C109 C112 119.7(4) yes
C105 C110 C109 122.3(4) yes
C105 C110 H1101 119.0 no
C109 C110 H1101 118.8 no
C107 C111 F19 111.4(4) yes
C107 C111 F20 112.6(4) yes
F19 C111 F20 104.9(5) yes
C107 C111 F21 113.7(5) yes
F19 C111 F21 107.1(4) yes
F20 C111 F21 106.5(4) yes
C109 C112 F22 112.6(4) yes
C109 C112 F23 113.5(5) yes
F22 C112 F23 106.7(4) yes
C109 C112 F24 111.0(4) yes
F22 C112 F24 106.4(5) yes
F23 C112 F24 106.2(5) yes
C113 B2 C121 112.8(4) yes
C113 B2 C129 106.3(4) yes
C121 B2 C129 112.3(4) yes
C113 B2 C137 112.0(4) yes
C121 B2 C137 102.0(4) yes
C129 B2 C137 111.7(4) yes
B2 C113 C114 121.5(5) yes
B2 C113 C118 123.6(4) yes
C114 C113 C118 114.9(5) yes
C113 C114 C115 123.0(5) yes
C113 C114 H1141 118.2 no
C115 C114 H1141 118.8 no
C114 C115 C116 120.5(5) yes
C114 C115 C119 120.7(5) yes
C116 C115 C119 118.8(5) yes
C115 C116 C117 117.8(5) yes
C115 C116 H1161 121.2 no
C117 C116 H1161 121.0 no
C116 C117 C118 120.5(5) yes
C116 C117 C120 119.9(5) yes
C118 C117 C120 119.6(5) yes
C113 C118 C117 123.2(5) yes
C113 C118 H1181 118.2 no
C117 C118 H1181 118.5 no
C115 C119 F25 114.3(5) yes
C115 C119 F26 113.5(5) yes
F25 C119 F26 109.2(5) yes
C115 C119 F27 111.8(5) yes
F25 C119 F27 102.9(5) yes
F26 C119 F27 104.2(5) yes
C117 C120 F28 113.7(5) yes
C117 C120 F29 112.1(5) yes
F28 C120 F29 106.5(6) yes
C117 C120 F30 113.0(5) yes
F28 C120 F30 106.8(5) yes
F29 C120 F30 104.0(5) yes
B2 C121 C122 121.3(4) yes
B2 C121 C126 123.0(4) yes
C122 C121 C126 115.3(4) yes
C121 C122 C123 122.2(5) yes
C121 C122 H1221 118.3 no
C123 C122 H1221 119.5 no
C122 C123 C124 121.2(5) yes
C122 C123 C127 120.1(5) yes
C124 C123 C127 118.7(5) yes
C123 C124 C125 117.5(5) yes
C123 C124 H1241 121.5 no
C125 C124 H1241 121.0 no
C124 C125 C126 120.8(5) yes
C124 C125 C128 118.4(5) yes
C126 C125 C128 120.7(5) yes
C125 C126 C121 122.8(5) yes
C125 C126 H1261 118.6 no
C121 C126 H1261 118.7 no
C123 C127 F31 108.9(5) yes
C123 C127 F32 112.8(5) yes
F31 C127 F32 107.8(6) yes
C123 C127 F33 111.2(5) yes
F31 C127 F33 108.1(5) yes
F32 C127 F33 107.9(5) yes
C125 C128 F34 113.7(5) yes
C125 C128 F35 112.7(5) yes
F34 C128 F35 105.0(5) yes
C125 C128 F36 111.8(5) yes
F34 C128 F36 109.6(6) yes
F35 C128 F36 103.4(5) yes
B2 C129 C130 122.4(4) yes
B2 C129 C134 121.8(4) yes
C130 C129 C134 115.4(4) yes
C129 C130 C131 122.9(4) yes
C129 C130 H1301 118.2 no
C131 C130 H1301 118.9 no
C130 C131 C132 120.1(4) yes
C130 C131 C135 121.8(5) yes
C132 C131 C135 118.1(5) yes
C131 C132 C133 119.5(4) yes
C131 C132 H1321 121.1 no
C133 C132 H1321 119.3 no
C132 C133 C134 119.6(4) yes
C132 C133 C136 122.0(4) yes
C134 C133 C136 118.3(4) yes
C133 C134 C129 122.4(4) yes
C133 C134 H1341 118.2 no
C129 C134 H1341 119.4 no
C131 C135 F37 115.6(5) yes
C131 C135 F38 113.2(5) yes
F37 C135 F38 111.8(6) yes
C131 C135 F39 108.7(6) yes
F37 C135 F39 103.1(5) yes
F38 C135 F39 103.1(6) yes
C133 C136 F40 112.0(5) yes
C133 C136 F41 114.0(4) yes
F40 C136 F41 104.0(5) yes
C133 C136 F42 112.6(4) yes
F40 C136 F42 102.8(5) yes
F41 C136 F42 110.5(5) yes
B2 C137 C138 123.7(4) yes
B2 C137 C142 120.9(4) yes
C138 C137 C142 115.1(4) yes
C137 C138 C139 123.3(4) yes
C137 C138 H1381 118.4 no
C139 C138 H1381 118.2 no
C138 C139 C140 120.5(4) yes
C138 C139 C143 120.9(4) yes
C140 C139 C143 118.3(5) yes
C139 C140 C141 117.2(5) yes
C139 C140 H1401 121.8 no
C141 C140 H1401 121.0 no
C140 C141 C142 121.8(5) yes
C140 C141 C144 118.1(5) yes
C142 C141 C144 120.1(5) yes
C137 C142 C141 122.1(5) yes
C137 C142 H1421 119.1 no
C141 C142 H1421 118.8 no
C139 C143 F43 112.2(4) yes
C139 C143 F44 113.7(4) yes
F43 C143 F44 106.7(4) yes
C139 C143 F45 110.9(4) yes
F43 C143 F45 106.1(4) yes
F44 C143 F45 106.7(4) yes
C141 C144 F46 111.7(6) yes
C141 C144 F47 113.9(5) yes
F46 C144 F47 107.8(6) yes
C141 C144 F48 111.5(6) yes
F46 C144 F48 103.5(6) yes
F47 C144 F48 107.9(6) yes

loop_
_geom_bond_atom_site_label_1
_geom_bond_atom_site_label_2
_geom_bond_distance
_geom_bond_publ_flag
Ir1 N1 2.098(4) yes
Ir1 P1 2.3504(12) yes
Ir1 C33 2.214(5) yes
Ir1 C34 2.153(5) yes
Ir1 C37 2.190(5) yes
Ir1 C38 2.138(5) yes
N1 C1 1.370(6) yes
N1 C5 1.358(6) yes
O1 P1 1.641(3) yes
O1 C8 1.451(5) yes
O2 C13 1.380(5) yes
O2 C20 1.437(8) yes
P1 C25 1.872(5) yes
P1 C29 1.874(5) yes
C1 C2 1.398(7) yes
C1 C10 1.479(6) yes
C2 C3 1.389(7) yes
C2 H21 0.927 no
C3 C4 1.388(7) yes
C3 C9 1.499(7) yes
C4 C5 1.375(7) yes
C4 C6 1.505(7) yes
C5 C8 1.511(6) yes
C6 C7 1.535(7) yes
C6 H62 0.974 no
C6 H61 0.965 no
C7 C8 1.543(7) yes
C7 H72 0.969 no
C7 H71 0.969 no
C8 H81 0.967 no
C9 H92 0.958 no
C9 H93 0.949 no
C9 H91 0.957 no
C10 C11 1.387(7) yes
C10 C15 1.393(7) yes
C11 C12 1.412(7) yes
C11 H111 0.941 no
C12 C13 1.393(7) yes
C12 C16 1.553(7) yes
C13 C14 1.433(7) yes
C14 C15 1.392(7) yes
C14 C21 1.534(7) yes
C15 H151 0.932 no
C16 C17 1.536(8) yes
C16 C18 1.521(8) yes
C16 C19 1.540(7) yes
C17 H172 0.959 no
C17 H173 0.963 no
C17 H171 0.964 no
C18 H183 0.955 no
C18 H181 0.956 no
C18 H182 0.960 no
C19 H191 0.959 no
C19 H192 0.958 no
C19 H193 0.962 no
C20 H202 0.956 no
C20 H203 0.960 no
C20 H201 0.953 no
C21 C22 1.542(9) yes
C21 C23 1.527(8) yes
C21 C24 1.525(8) yes
C22 H223 0.958 no
C22 H221 0.954 no
C22 H222 0.959 no
C23 H231 0.957 no
C23 H232 0.959 no
C23 H233 0.968 no
C24 H242 0.958 no
C24 H243 0.963 no
C24 H241 0.959 no
C25 C26 1.517(8) yes
C25 C27 1.535(7) yes
C25 C28 1.533(8) yes
C26 H263 0.968 no
C26 H261 0.960 no
C26 H262 0.965 no
C27 H271 0.956 no
C27 H272 0.959 no
C27 H273 0.953 no
C28 H283 0.958 no
C28 H281 0.960 no
C28 H282 0.962 no
C29 C30 1.543(7) yes
C29 C31 1.537(7) yes
C29 C32 1.540(7) yes
C30 H301 0.953 no
C30 H303 0.957 no
C30 H302 0.961 no
C31 H312 0.955 no
C31 H311 0.953 no
C31 H313 0.953 no
C32 H323 0.954 no
C32 H321 0.954 no
C32 H322 0.960 no
C33 C34 1.401(7) yes
C33 C40 1.510(7) yes
C33 H331 0.984 no
C34 C35 1.502(8) yes
C34 H341 0.980 no
C35 C36 1.533(8) yes
C35 H351 0.962 no
C35 H352 0.965 no
C36 C37 1.503(8) yes
C36 H361 0.973 no
C36 H362 0.974 no
C37 C38 1.402(8) yes
C37 H371 0.973 no
C38 C39 1.516(7) yes
C38 H381 0.978 no
C39 C40 1.528(8) yes
C39 H392 0.970 no
C39 H391 0.973 no
C40 H402 0.976 no
C40 H401 0.971 no
Ir2 N2 2.103(4) yes
Ir2 P2 2.3455(14) yes
Ir2 C73 2.221(5) yes
Ir2 C74 2.167(6) yes
Ir2 C77 2.169(4) yes
Ir2 C78 2.139(5) yes
N2 C41 1.376(6) yes
N2 C45 1.349(6) yes
O3 P2 1.614(5) yes
O3 C48 1.421(8) yes
O4 C53 1.382(6) yes
O4 C60 1.444(8) yes
P2 C65 1.896(6) yes
P2 C69 1.891(7) yes
C41 C42 1.383(7) yes
C41 C50 1.491(7) yes
C42 C43 1.386(7) yes
C42 H421 0.930 no
C43 C44 1.394(7) yes
C43 C49 1.505(7) yes
C44 C45 1.372(7) yes
C44 C46 1.501(7) yes
C45 C48 1.500(7) yes
C46 C47 1.554(9) yes
C46 H461 0.963 no
C46 H462 0.966 no
C47 C48 1.520(9) yes
C47 H472 0.974 no
C47 H471 0.967 no
C48 H481 0.977 no
C49 H491 0.954 no
C49 H493 0.957 no
C49 H492 0.954 no
C50 C51 1.381(7) yes
C50 C55 1.400(7) yes
C51 C52 1.392(7) yes
C51 H511 0.925 no
C52 C53 1.406(8) yes
C52 C56 1.541(8) yes
C53 C54 1.411(9) yes
C54 C55 1.396(7) yes
C54 C61 1.546(9) yes
C55 H551 0.932 no
C56 C57 1.501(9) yes
C56 C58 1.551(8) yes
C56 C59 1.538(8) yes
C57 H571 0.959 no
C57 H572 0.960 no
C57 H573 0.963 no
C58 H582 0.962 no
C58 H583 0.963 no
C58 H581 0.955 no
C59 H593 0.962 no
C59 H591 0.962 no
C59 H592 0.965 no
C60 H601 0.957 no
C60 H602 0.963 no
C60 H603 0.961 no
C61 C62 1.545(8) yes
C61 C63 1.561(9) yes
C61 C64 1.530(11) yes
C62 H622 0.961 no
C62 H623 0.966 no
C62 H621 0.958 no
C63 H633 0.961 no
C63 H631 0.956 no
C63 H632 0.958 no
C64 H641 0.959 no
C64 H642 0.959 no
C64 H643 0.962 no
C65 C66 1.543(10) yes
C65 C67 1.547(9) yes
C65 C68 1.529(10) yes
C66 H662 0.956 no
C66 H663 0.956 no
C66 H661 0.960 no
C67 H673 0.955 no
C67 H671 0.963 no
C67 H672 0.963 no
C68 H681 0.959 no
C68 H682 0.959 no
C68 H683 0.958 no
C69 C70 1.532(10) yes
C69 C71 1.537(11) yes
C69 C72 1.534(11) yes
C70 H702 0.965 no
C70 H703 0.970 no
C70 H701 0.962 no
C71 H713 0.962 no
C71 H711 0.963 no
C71 H712 0.966 no
C72 H721 0.958 no
C72 H722 0.962 no
C72 H723 0.960 no
C73 C74 1.394(7) yes
C73 C80 1.506(7) yes
C73 H731 0.975 no
C74 C75 1.517(7) yes
C74 H741 0.958 no
C75 C76 1.515(8) yes
C75 H752 0.958 no
C75 H751 0.973 no
C76 C77 1.501(8) yes
C76 H762 0.962 no
C76 H761 0.969 no
C77 C78 1.400(7) yes
C77 H771 0.986 no
C78 C79 1.519(8) yes
C78 H781 0.977 no
C79 C80 1.510(10) yes
C79 H791 0.974 no
C79 H792 0.968 no
C80 H801 0.970 no
C80 H802 0.971 no
B1 C81 1.652(7) yes
B1 C89 1.650(7) yes
B1 C97 1.631(8) yes
B1 C105 1.640(7) yes
C81 C82 1.394(7) yes
C81 C86 1.391(7) yes
C82 C83 1.394(7) yes
C82 H821 0.936 no
C83 C84 1.372(8) yes
C83 C87 1.487(8) yes
C84 C85 1.374(8) yes
C84 H841 0.928 no
C85 C86 1.395(7) yes
C85 C88 1.496(8) yes
C86 H861 0.934 no
C87 F1 1.328(7) yes
C87 F2 1.326(7) yes
C87 F3 1.365(7) yes
C88 F4 1.305(7) yes
C88 F5 1.347(9) yes
C88 F6 1.317(8) yes
C89 C90 1.393(7) yes
C89 C94 1.396(6) yes
C90 C91 1.380(7) yes
C90 H901 0.936 no
C91 C92 1.394(7) yes
C91 C95 1.488(8) yes
C92 C93 1.386(7) yes
C92 H921 0.939 no
C93 C94 1.387(7) yes
C93 C96 1.498(7) yes
C94 H941 0.931 no
C95 F7 1.315(7) yes
C95 F8 1.356(7) yes
C95 F9 1.307(7) yes
C96 F10 1.286(7) yes
C96 F11 1.281(7) yes
C96 F12 1.339(7) yes
C96 F110 1.337(7) yes
C96 F111 1.283(7) yes
C96 F112 1.296(7) yes
C97 C98 1.397(7) yes
C97 C102 1.410(7) yes
C98 C99 1.388(7) yes
C98 H981 0.928 no
C99 C100 1.377(7) yes
C99 C103 1.491(7) yes
C100 C101 1.379(7) yes
C100 H1001 0.928 no
C101 C102 1.395(7) yes
C101 C104 1.477(7) yes
C102 H1021 0.935 no
C103 F13 1.330(7) yes
C103 F14 1.296(7) yes
C103 F15 1.352(7) yes
C104 F16 1.326(7) yes
C104 F17 1.340(7) yes
C104 F18 1.311(7) yes
C105 C106 1.408(6) yes
C105 C110 1.400(7) yes
C106 C107 1.367(7) yes
C106 H1061 0.935 no
C107 C108 1.390(7) yes
C107 C111 1.493(7) yes
C108 C109 1.386(7) yes
C108 H1081 0.922 no
C109 C110 1.394(6) yes
C109 C112 1.494(8) yes
C110 H1101 0.934 no
C111 F19 1.351(6) yes
C111 F20 1.337(7) yes
C111 F21 1.325(6) yes
C112 F22 1.335(6) yes
C112 F23 1.332(6) yes
C112 F24 1.336(7) yes
B2 C113 1.633(8) yes
B2 C121 1.656(7) yes
B2 C129 1.638(7) yes
B2 C137 1.640(7) yes
C113 C114 1.401(7) yes
C113 C118 1.393(7) yes
C114 C115 1.381(8) yes
C114 H1141 0.929 no
C115 C116 1.400(8) yes
C115 C119 1.484(8) yes
C116 C117 1.383(8) yes
C116 H1161 0.926 no
C117 C118 1.390(7) yes
C117 C120 1.495(8) yes
C118 H1181 0.924 no
C119 F25 1.324(8) yes
C119 F26 1.310(7) yes
C119 F27 1.347(7) yes
C120 F28 1.313(7) yes
C120 F29 1.340(8) yes
C120 F30 1.308(7) yes
C121 C122 1.385(7) yes
C121 C126 1.383(7) yes
C122 C123 1.381(7) yes
C122 H1221 0.935 no
C123 C124 1.387(8) yes
C123 C127 1.531(9) yes
C124 C125 1.359(7) yes
C124 H1241 0.929 no
C125 C126 1.394(7) yes
C125 C128 1.496(8) yes
C126 H1261 0.935 no
C127 F31 1.329(7) yes
C127 F32 1.317(7) yes
C127 F33 1.341(7) yes
C128 F34 1.305(7) yes
C128 F35 1.342(7) yes
C128 F36 1.323(7) yes
C129 C130 1.397(7) yes
C129 C134 1.394(7) yes
C130 C131 1.387(7) yes
C130 H1301 0.930 no
C131 C132 1.381(7) yes
C131 C135 1.479(7) yes
C132 C133 1.371(7) yes
C132 H1321 0.923 no
C133 C134 1.412(7) yes
C133 C136 1.472(7) yes
C134 H1341 0.935 no
C135 F37 1.281(7) yes
C135 F38 1.308(7) yes
C135 F39 1.393(9) yes
C136 F40 1.344(7) yes
C136 F41 1.303(7) yes
C136 F42 1.307(7) yes
C137 C138 1.388(7) yes
C137 C142 1.409(7) yes
C138 C139 1.379(7) yes
C138 H1381 0.931 no
C139 C140 1.404(7) yes
C139 C143 1.495(7) yes
C140 C141 1.377(7) yes
C140 H1401 0.933 no
C141 C142 1.380(7) yes
C141 C144 1.500(8) yes
C142 H1421 0.934 no
C143 F43 1.346(6) yes
C143 F44 1.325(6) yes
C143 F45 1.344(6) yes
C144 F46 1.347(9) yes
C144 F47 1.301(8) yes
C144 F48 1.306(9) yes

loop_
_geom_hbond_atom_site_label_D
_geom_hbond_atom_site_label_H
_geom_hbond_atom_site_label_A
_geom_hbond_angle_DHA
_geom_hbond_distance_DH
_geom_hbond_distance_HA
_geom_hbond_distance_DA
_geom_hbond_publ_flag
C22 H221 O2 120 0.95 2.51 3.098(8) yes
C23 H232 O2 126 0.96 2.22 2.893(8) yes
C26 H261 N1 133 0.96 2.57 3.294(8) yes
C30 H302 C27 122 0.96 2.56 3.182(8) yes
C32 H321 C37 148 0.95 2.48 3.330(8) yes
C33 H331 C10 122 0.98 2.48 3.124(8) yes
C33 H331 C15 147 0.98 2.53 3.403(8) yes
C58 H583 O4 125 0.96 2.24 2.896(8) yes
C59 H591 O4 120 0.96 2.46 3.057(8) yes
C59 H591 C60 142 0.96 2.56 3.374(8) yes
C66 H663 C77 145 0.96 2.49 3.322(8) yes
C67 H671 C70 125 0.96 2.57 3.223(8) yes
C73 H731 C50 122 0.98 2.53 3.160(8) yes
